data_4339779
loop_
_publ_author_name
'Dey, Subrata K.'
'Abedin, Tareque S. M.'
'Dawe, Louise N.'
'Tandon, Santokh S.'
'Collins, Julie L.'
'Thompson, Laurence K.'
'Postnikov, Andrei V.'
'Alam, Mohammad S.'
'M\"uller, Paul'

_publ_section_title
;
 Supramolecular self-assembled polynuclear complexes from tritopic,
 tetratopic, and pentatopic ligands: structural, magnetic and surface
 studies.
;
_journal_issue 19
_journal_name_full 'Inorganic chemistry'
_journal_page_first 7767
_journal_page_last 7781
_journal_paper_doi 10.1021/ic070336a
_journal_volume 46
_journal_year 2007
_chemical_formula_sum 'C162 H102 Cl6 Mn9 N42 O36'
_chemical_formula_weight 3920.01
_chemical_name_systematic
; 
 ? 
;
_space_group_IT_number 14
_symmetry_cell_setting monoclinic
_symmetry_space_group_name_Hall '-P 2yn'
_symmetry_space_group_name_H-M 'P 1 21/n 1'
_atom_sites_solution_hydrogens geom
_atom_sites_solution_primary direct
_atom_sites_solution_secondary difmap
_audit_creation_method SHELXL-97
_cell_angle_alpha 90.00
_cell_angle_beta 98.239(4)
_cell_angle_gamma 90.00
_cell_formula_units_Z 4
_cell_length_a 20.908(4)
_cell_length_b 27.102(4)
_cell_length_c 32.492(5)
_cell_measurement_reflns_used 43462
_cell_measurement_temperature 153(2)
_cell_measurement_theta_max 31.1127
_cell_measurement_theta_min 2.2799
_cell_volume 18222(5)
_computing_cell_refinement 'CrystalClear (Rigaku/MSC Inc., 2005)'
_computing_data_collection 'CrystalClear (Rigaku/MSC Inc., 2005)'
_computing_data_reduction 'CrystalClear (Rigaku/MSC Inc., 2005)'
_computing_molecular_graphics 'CrystalStructure3.7.0(Rigaku/MSC Inc.,2005)'
_computing_publication_material 'CrystalStructure3.7.0(Rigaku/MSC Inc.,2005)'
_computing_structure_refinement 'SHELXL-97 (Sheldrick, 1997)'
_computing_structure_solution 'SHELXS-97 (Sheldrick, 1990)'
_diffrn_ambient_temperature 153(2)
_diffrn_detector_area_resol_mean 14.63
_diffrn_measured_fraction_theta_full 0.890
_diffrn_measured_fraction_theta_max 0.890
_diffrn_measurement_device_type 'Rigaku Saturn'
_diffrn_measurement_method \w
_diffrn_radiation_monochromator graphite
_diffrn_radiation_source 'fine-focus sealed tube'
_diffrn_radiation_type MoK\a
_diffrn_radiation_wavelength 0.71070
_diffrn_reflns_av_R_equivalents 0.0513
_diffrn_reflns_av_sigmaI/netI 0.0593
_diffrn_reflns_limit_h_max 26
_diffrn_reflns_limit_h_min -27
_diffrn_reflns_limit_k_max 35
_diffrn_reflns_limit_k_min 0
_diffrn_reflns_limit_l_max 42
_diffrn_reflns_limit_l_min 0
_diffrn_reflns_number 137797
_diffrn_reflns_theta_full 27.50
_diffrn_reflns_theta_max 27.50
_diffrn_reflns_theta_min 2.28
_exptl_absorpt_coefficient_mu 0.772
_exptl_absorpt_correction_T_max 1.0000
_exptl_absorpt_correction_T_min 0.6309
_exptl_absorpt_correction_type multi-scan
_exptl_crystal_colour Red
_exptl_crystal_density_diffrn 1.429
_exptl_crystal_density_method 'not measured'
_exptl_crystal_description Prism
_exptl_crystal_F_000 7932
_exptl_crystal_size_max 0.20
_exptl_crystal_size_mid 0.20
_exptl_crystal_size_min 0.20
_platon_squeeze_details
;
The Platon Squeeze procedure was applied to recover 396.7 electrons per 
unit cell in four voids (total volume 3203.8 A^3); that is 99.2 electrons 
per asymmetric unit. Disordered solvent waters and acetonitriles
appeared to be present prior to the application of Squeeze, though a good 
point atom model could not be achieved for these. The application of Squeeze 
gave a good improvement in the data statistics and allowed for a full 
anisotropic refinement of the framework structure and counterions.
PLATON Reference : Spek, A.L. (2003), J.Appl.Cryst. 36, 7-13
;
_refine_diff_density_max 0.940
_refine_diff_density_min -0.687
_refine_diff_density_rms 0.084
_refine_ls_extinction_method none
_refine_ls_goodness_of_fit_ref 1.044
_refine_ls_hydrogen_treatment constr
_refine_ls_matrix_type full
_refine_ls_number_parameters 2297
_refine_ls_number_reflns 37263
_refine_ls_number_restraints 0
_refine_ls_restrained_S_all 1.044
_refine_ls_R_factor_all 0.1268
_refine_ls_R_factor_gt 0.0936
_refine_ls_shift/su_max 0.001
_refine_ls_shift/su_mean 0.000
_refine_ls_structure_factor_coef Fsqd
_refine_ls_weighting_details 'calc w=1/[\s^2^(Fo^2^)+(0.1111P)^2^+25.5808P] where P=(Fo^2^+2Fc^2^)/3'
_refine_ls_weighting_scheme calc
_refine_ls_wR_factor_gt 0.2340
_refine_ls_wR_factor_ref 0.2597
_reflns_number_gt 24945
_reflns_number_total 37263
_reflns_threshold_expression >2sigma(I)
_cod_data_source_file ic070336a-file001.cif
_cod_data_source_block shelxl_(3)
_cod_depositor_comments
;
The following automatic conversions were performed:

'_exptl_absorpt_correction_type' value 'Multi-scan' changed to
'multi-scan' according to
/usr/data/users/saulius/automatic-downloads/retrospective/ACS/lib/dictionaries/cif_core.dic
dictionary named 'cif_core.dic' version 2.4.2 from 2011-04-26.

Automatic conversion script
Id: cif_fix_values 2281 2013-09-26 08:29:07Z andrius 
;
_cod_original_sg_symbol_H-M 'P 21/n'
_cod_database_code 4339779

loop_
_symmetry_equiv_pos_as_xyz
'x, y, z'
'-x+1/2, y+1/2, -z+1/2'
'-x, -y, -z'
'x-1/2, -y-1/2, z-1/2'

loop_
_atom_site_label
_atom_site_type_symbol
_atom_site_fract_x
_atom_site_fract_y
_atom_site_fract_z
_atom_site_U_iso_or_equiv
_atom_site_adp_type
_atom_site_occupancy
_atom_site_symmetry_multiplicity
_atom_site_calc_flag
_atom_site_refinement_flags
Mn1 Mn 0.77285(4) 0.90590(4) 0.04657(2) 0.0610(2) Uani 1 1 d .
Mn2 Mn 0.67111(4) 0.90351(3) 0.14824(2) 0.0543(2) Uani 1 1 d .
Mn3 Mn 0.58429(4) 0.88338(3) 0.25524(3) 0.0561(2) Uani 1 1 d .
Mn4 Mn 1.00022(4) 0.86365(3) 0.12960(2) 0.04898(19) Uani 1 1 d .
Mn5 Mn 0.91049(3) 0.84275(3) 0.23410(2) 0.04402(18) Uani 1 1 d .
Mn6 Mn 0.81769(4) 0.84953(3) 0.33834(2) 0.04605(18) Uani 1 1 d .
Mn7 Mn 1.23007(4) 0.89412(3) 0.21160(2) 0.0565(2) Uani 1 1 d .
Mn8 Mn 1.14546(4) 0.90379(3) 0.31987(2) 0.0516(2) Uani 1 1 d .
Mn9 Mn 1.04384(4) 0.89517(3) 0.42061(2) 0.0555(2) Uani 1 1 d .
Cl1 Cl 0.93106(8) 0.68624(6) 0.02624(5) 0.0719(4) Uani 1 1 d .
Cl2 Cl 0.68737(13) 0.59280(9) 0.08886(7) 0.1079(7) Uani 1 1 d .
Cl3 Cl 0.18986(11) 0.69110(9) 0.10585(7) 0.1072(7) Uani 1 1 d .
Cl4 Cl 0.89637(9) 0.16635(7) 0.14843(5) 0.0775(4) Uani 1 1 d .
Cl5 Cl 0.61148(8) 0.17787(6) 0.06404(6) 0.0777(4) Uani 1 1 d .
Cl6 Cl 0.36742(16) 0.08876(10) 0.12759(11) 0.1311(10) Uani 1 1 d .
O1 O 0.69789(17) 0.92855(14) 0.08512(10) 0.0577(9) Uani 1 1 d .
O2 O 0.59407(16) 0.91446(13) 0.19251(10) 0.0528(8) Uani 1 1 d .
O3 O 0.95659(15) 0.82060(12) 0.17764(9) 0.0458(7) Uani 1 1 d .
O4 O 0.86113(16) 0.81247(11) 0.28644(9) 0.0464(7) Uani 1 1 d .
O5 O 1.22079(17) 0.91927(13) 0.27551(10) 0.0578(9) Uani 1 1 d .
O6 O 1.11922(17) 0.92286(13) 0.38383(10) 0.0554(8) Uani 1 1 d .
O7 O 0.65838(18) 0.93728(13) 0.27888(11) 0.0608(9) Uani 1 1 d .
O8 O 0.97281(18) 0.94706(13) 0.38642(11) 0.0592(9) Uani 1 1 d .
O9 O 0.75006(18) 0.94379(13) 0.18215(11) 0.0604(9) Uani 1 1 d .
O10 O 1.06624(17) 0.94453(13) 0.28601(11) 0.0586(9) Uani 1 1 d .
O11 O 0.84183(18) 0.95886(14) 0.08180(11) 0.0627(9) Uani 1 1 d .
O12 O 1.15648(17) 0.95112(13) 0.18924(11) 0.0590(9) Uani 1 1 d .
O13 O 0.9179(2) 0.73797(16) 0.02914(15) 0.0845(13) Uani 1 1 d .
O14 O 0.9995(2) 0.6781(2) 0.02849(16) 0.0996(16) Uani 1 1 d .
O15 O 0.8990(2) 0.66633(19) -0.01157(14) 0.0930(14) Uani 1 1 d .
O16 O 0.9089(3) 0.6624(2) 0.06042(16) 0.1147(18) Uani 1 1 d .
O17 O 0.6394(4) 0.6085(2) 0.1127(2) 0.135(2) Uani 1 1 d .
O18 O 0.7476(4) 0.6114(3) 0.1058(2) 0.169(3) Uani 1 1 d .
O19 O 0.6737(3) 0.6100(2) 0.04787(16) 0.126(2) Uani 1 1 d .
O20 O 0.6877(4) 0.5403(2) 0.08776(19) 0.139(3) Uani 1 1 d .
O21 O 0.1628(2) 0.7353(2) 0.11888(14) 0.0965(15) Uani 1 1 d .
O22 O 0.2551(3) 0.6906(3) 0.1130(3) 0.183(4) Uani 1 1 d .
O23 O 0.1622(5) 0.6758(6) 0.0707(3) 0.318(9) Uani 1 1 d .
O24 O 0.1754(6) 0.6547(3) 0.1359(4) 0.256(6) Uani 1 1 d .
O25 O 0.8567(3) 0.2065(2) 0.15572(15) 0.1035(16) Uani 1 1 d .
O26 O 0.9630(3) 0.1781(2) 0.1621(2) 0.126(2) Uani 1 1 d .
O27 O 0.8904(4) 0.1583(3) 0.10650(17) 0.151(3) Uani 1 1 d .
O28 O 0.8816(3) 0.1265(2) 0.1718(2) 0.143(3) Uani 1 1 d .
O29 O 0.5914(3) 0.22780(19) 0.06582(19) 0.1183(19) Uani 1 1 d .
O30 O 0.6758(3) 0.1725(3) 0.0598(2) 0.149(3) Uani 1 1 d .
O31 O 0.5719(3) 0.1471(2) 0.03751(18) 0.1109(18) Uani 1 1 d .
O32 O 0.6087(4) 0.1615(3) 0.1064(2) 0.146(2) Uani 1 1 d .
O33 O 0.4250(4) 0.1162(3) 0.1384(3) 0.172(3) Uani 1 1 d .
O34 O 0.3726(3) 0.0606(3) 0.0922(2) 0.142(2) Uani 1 1 d .
O35 O 0.3607(7) 0.0563(2) 0.1604(3) 0.263(7) Uani 1 1 d .
O36 O 0.3122(3) 0.1200(2) 0.1198(3) 0.185(4) Uani 1 1 d .
N1 N 0.8063(2) 0.9153(2) -0.02197(14) 0.0674(13) Uani 1 1 d .
N2 N 0.7203(2) 0.9655(2) 0.01489(14) 0.0692(13) Uani 1 1 d .
N3 N 0.6768(2) 0.9907(2) 0.03524(15) 0.0700(13) Uani 1 1 d .
N4 N 0.6118(2) 0.96638(16) 0.12694(13) 0.0551(10) Uani 1 1 d .
N5 N 0.5169(2) 0.97097(16) 0.20859(14) 0.0597(11) Uani 1 1 d .
N6 N 0.5173(2) 0.94297(17) 0.24383(14) 0.0580(11) Uani 1 1 d .
N7 N 0.5292(2) 0.89247(17) 0.31528(13) 0.0604(11) Uani 1 1 d .
N8 N 1.0497(2) 0.85489(17) 0.06656(12) 0.0560(11) Uani 1 1 d .
N9 N 1.0074(2) 0.78753(16) 0.11535(12) 0.0521(10) Uani 1 1 d .
N10 N 0.9794(2) 0.75234(16) 0.13831(12) 0.0565(11) Uani 1 1 d .
N11 N 0.8972(2) 0.76372(15) 0.22458(12) 0.0516(10) Uani 1 1 d .
N12 N 0.8190(2) 0.74046(16) 0.31150(13) 0.0567(11) Uani 1 1 d .
N13 N 0.80424(19) 0.77181(16) 0.34313(11) 0.0492(9) Uani 1 1 d .
N14 N 0.77357(19) 0.83263(16) 0.40038(12) 0.0496(9) Uani 1 1 d .
N15 N 1.2926(2) 0.90085(17) 0.15551(14) 0.0599(11) Uani 1 1 d .
N16 N 1.3056(2) 0.94580(17) 0.22903(14) 0.0609(11) Uani 1 1 d .
N17 N 1.3083(2) 0.97053(18) 0.26649(15) 0.0632(12) Uani 1 1 d .
N18 N 1.2094(2) 0.96309(15) 0.34617(13) 0.0529(10) Uani 1 1 d .
N19 N 1.1449(2) 0.97661(18) 0.43936(15) 0.0681(13) Uani 1 1 d .
N20 N 1.0984(2) 0.95115(18) 0.45662(14) 0.0667(12) Uani 1 1 d .
N21 N 1.0074(2) 0.90063(18) 0.48882(13) 0.0639(12) Uani 1 1 d .
N22 N 0.5687(2) 0.80392(16) 0.23665(13) 0.0555(10) Uani 1 1 d .
N23 N 0.6726(2) 0.84391(16) 0.27914(12) 0.0502(10) Uani 1 1 d .
N24 N 0.7257(2) 0.87007(16) 0.29695(12) 0.0494(9) Uani 1 1 d .
N25 N 0.8185(2) 0.92945(15) 0.32970(11) 0.0490(9) Uani 1 1 d .
N26 N 0.91380(19) 0.87715(15) 0.36472(12) 0.0492(9) Uani 1 1 d .
N27 N 0.9683(2) 0.85327(16) 0.38386(12) 0.0491(9) Uani 1 1 d .
N28 N 1.0788(2) 0.81653(16) 0.41826(12) 0.0559(10) Uani 1 1 d .
N29 N 0.6385(2) 0.82495(17) 0.13416(12) 0.0549(10) Uani 1 1 d .
N30 N 0.7503(2) 0.85190(15) 0.17650(12) 0.0478(9) Uani 1 1 d .
N31 N 0.80774(19) 0.87118(15) 0.19634(12) 0.0482(9) Uani 1 1 d .
N32 N 0.90848(18) 0.92392(15) 0.23379(11) 0.0451(9) Uani 1 1 d .
N33 N 1.00946(18) 0.87212(15) 0.27079(11) 0.0465(9) Uani 1 1 d .
N34 N 1.06689(19) 0.85228(15) 0.29080(11) 0.0472(9) Uani 1 1 d .
N35 N 1.1809(2) 0.82567(16) 0.33065(12) 0.0508(10) Uani 1 1 d .
N36 N 0.7428(2) 0.8270(2) 0.04552(14) 0.0661(12) Uani 1 1 d .
N37 N 0.85055(19) 0.86502(18) 0.08269(12) 0.0537(10) Uani 1 1 d .
N38 N 0.9040(2) 0.88987(17) 0.10213(12) 0.0541(10) Uani 1 1 d .
N39 N 0.9970(2) 0.94340(16) 0.13894(12) 0.0517(10) Uani 1 1 d .
N40 N 1.0884(2) 0.88523(16) 0.17150(12) 0.0507(10) Uani 1 1 d .
N41 N 1.14013(19) 0.85736(16) 0.18847(12) 0.0506(10) Uani 1 1 d .
N42 N 1.2436(2) 0.81340(17) 0.22788(12) 0.0548(10) Uani 1 1 d .
C1 C 0.8490(3) 0.8893(3) -0.04190(18) 0.0694(16) Uani 1 1 d .
C2 C 0.8818(3) 0.8494(2) -0.02242(18) 0.0685(15) Uani 1 1 d .
H1 H 0.8741 0.8403 0.0047 0.082 Uiso 1 1 calc R
C3 C 0.9250(3) 0.8228(3) -0.0413(2) 0.0762(17) Uani 1 1 d .
H2 H 0.9464 0.7952 -0.0276 0.091 Uiso 1 1 calc R
C4 C 0.9375(3) 0.8367(3) -0.0811(2) 0.0777(18) Uani 1 1 d .
H3 H 0.9694 0.8195 -0.0936 0.093 Uiso 1 1 calc R
C5 C 0.9052(3) 0.8734(3) -0.1012(2) 0.0784(18) Uani 1 1 d .
H4 H 0.9122 0.8809 -0.1287 0.094 Uiso 1 1 calc R
C6 C 0.8602(3) 0.9017(3) -0.08239(18) 0.0726(17) Uani 1 1 d .
C7 C 0.8258(3) 0.9424(3) -0.1026(2) 0.089(2) Uani 1 1 d .
H5 H 0.8318 0.9514 -0.1300 0.107 Uiso 1 1 calc R
C8 C 0.7841(3) 0.9680(3) -0.0821(2) 0.091(2) Uani 1 1 d .
H6 H 0.7608 0.9953 -0.0950 0.110 Uiso 1 1 calc R
C9 C 0.7762(3) 0.9537(3) -0.04181(19) 0.0784(18) Uani 1 1 d .
C10 C 0.7308(3) 0.9811(3) -0.02026(19) 0.0833(19) Uani 1 1 d .
H7 H 0.7097 1.0098 -0.0323 0.100 Uiso 1 1 calc R
C11 C 0.6707(3) 0.9685(2) 0.07052(17) 0.0621(14) Uani 1 1 d .
C12 C 0.6237(3) 0.9931(2) 0.09453(17) 0.0615(14) Uani 1 1 d .
C13 C 0.5958(3) 1.0380(2) 0.0839(2) 0.083(2) Uani 1 1 d .
H8 H 0.6076 1.0567 0.0615 0.099 Uiso 1 1 calc R
C14 C 0.5496(4) 1.0549(3) 0.1073(2) 0.091(2) Uani 1 1 d .
H9 H 0.5281 1.0853 0.1004 0.109 Uiso 1 1 calc R
C15 C 0.5350(3) 1.0281(2) 0.1401(2) 0.0725(17) Uani 1 1 d .
H10 H 0.5033 1.0392 0.1562 0.087 Uiso 1 1 calc R
C16 C 0.5681(3) 0.9840(2) 0.14943(17) 0.0584(13) Uani 1 1 d .
C17 C 0.5592(3) 0.9536(2) 0.18574(16) 0.0563(13) Uani 1 1 d .
C18 C 0.4886(3) 0.9605(2) 0.27290(17) 0.0595(13) Uani 1 1 d .
H11 H 0.4649 0.9905 0.2692 0.071 Uiso 1 1 calc R
C19 C 0.4935(3) 0.9333(2) 0.31155(17) 0.0605(14) Uani 1 1 d .
C20 C 0.4612(3) 0.9520(2) 0.3442(2) 0.0736(17) Uani 1 1 d .
H12 H 0.4357 0.9810 0.3401 0.088 Uiso 1 1 calc R
C21 C 0.4676(3) 0.9280(3) 0.38045(19) 0.0760(18) Uani 1 1 d .
H13 H 0.4467 0.9402 0.4025 0.091 Uiso 1 1 calc R
C22 C 0.5044(3) 0.8854(3) 0.38598(17) 0.0667(15) Uani 1 1 d .
C23 C 0.5113(3) 0.8566(3) 0.42323(18) 0.0780(18) Uani 1 1 d .
H14 H 0.4928 0.8681 0.4465 0.094 Uiso 1 1 calc R
C24 C 0.5435(3) 0.8136(3) 0.4259(2) 0.0784(18) Uani 1 1 d .
H15 H 0.5470 0.7950 0.4509 0.094 Uiso 1 1 calc R
C25 C 0.5721(3) 0.7960(3) 0.39212(19) 0.0742(17) Uani 1 1 d .
H16 H 0.5949 0.7656 0.3945 0.089 Uiso 1 1 calc R
C26 C 0.5674(3) 0.8222(2) 0.35596(18) 0.0672(15) Uani 1 1 d .
H17 H 0.5866 0.8099 0.3332 0.081 Uiso 1 1 calc R
C27 C 0.5343(3) 0.8672(2) 0.35235(16) 0.0587(13) Uani 1 1 d .
C28 C 1.0677(3) 0.8901(2) 0.03984(16) 0.0628(14) Uani 1 1 d .
C29 C 1.0609(3) 0.9392(3) 0.04822(18) 0.0746(17) Uani 1 1 d .
H18 H 1.0436 0.9485 0.0726 0.090 Uiso 1 1 calc R
C30 C 1.0786(4) 0.9753(3) 0.02242(19) 0.085(2) Uani 1 1 d .
H19 H 1.0730 1.0092 0.0285 0.102 Uiso 1 1 calc R
C31 C 1.1052(4) 0.9610(3) -0.01345(19) 0.095(2) Uani 1 1 d .
H20 H 1.1185 0.9857 -0.0312 0.113 Uiso 1 1 calc R
C32 C 1.1120(4) 0.9134(3) -0.02288(19) 0.092(2) Uani 1 1 d .
H21 H 1.1294 0.9048 -0.0474 0.110 Uiso 1 1 calc R
C33 C 1.0934(3) 0.8754(3) 0.00341(17) 0.0722(17) Uani 1 1 d .
C34 C 1.0980(3) 0.8246(3) -0.00533(17) 0.0789(19) Uani 1 1 d .
H22 H 1.1134 0.8140 -0.0300 0.095 Uiso 1 1 calc R
C35 C 1.0807(3) 0.7918(3) 0.02124(16) 0.0690(16) Uani 1 1 d .
H23 H 1.0846 0.7576 0.0160 0.083 Uiso 1 1 calc R
C36 C 1.0568(2) 0.8079(2) 0.05701(15) 0.0549(12) Uani 1 1 d .
C37 C 1.0344(3) 0.7716(2) 0.08461(14) 0.0568(13) Uani 1 1 d .
H24 H 1.0394 0.7372 0.0801 0.068 Uiso 1 1 calc R
C38 C 0.9539(2) 0.77434(19) 0.16804(14) 0.0486(11) Uani 1 1 d .
C39 C 0.9120(3) 0.7426(2) 0.18960(16) 0.0568(13) Uani 1 1 d .
C40 C 0.8885(3) 0.6971(2) 0.17556(17) 0.0638(14) Uani 1 1 d .
H25 H 0.8995 0.6835 0.1505 0.077 Uiso 1 1 calc R
C41 C 0.8482(3) 0.6716(2) 0.19904(19) 0.0722(17) Uani 1 1 d .
H26 H 0.8304 0.6406 0.1898 0.087 Uiso 1 1 calc R
C42 C 0.8345(3) 0.6920(2) 0.23599(17) 0.0623(14) Uani 1 1 d .
H27 H 0.8088 0.6746 0.2531 0.075 Uiso 1 1 calc R
C43 C 0.8595(3) 0.7389(2) 0.24750(16) 0.0570(13) Uani 1 1 d .
C44 C 0.8466(2) 0.76646(19) 0.28499(15) 0.0504(11) Uani 1 1 d .
C45 C 0.7774(2) 0.75153(19) 0.37220(14) 0.0486(11) Uani 1 1 d .
H28 H 0.7700 0.7170 0.3730 0.058 Uiso 1 1 calc R
C46 C 0.7590(2) 0.7851(2) 0.40395(14) 0.0530(12) Uani 1 1 d .
C47 C 0.7280(3) 0.7656(2) 0.43644(16) 0.0584(13) Uani 1 1 d .
H29 H 0.7192 0.7313 0.4378 0.070 Uiso 1 1 calc R
C48 C 0.7112(3) 0.7970(2) 0.46557(16) 0.0626(14) Uani 1 1 d .
H30 H 0.6902 0.7850 0.4876 0.075 Uiso 1 1 calc R
C49 C 0.7250(3) 0.8475(2) 0.46287(15) 0.0560(13) Uani 1 1 d .
C50 C 0.7083(3) 0.8821(2) 0.49246(16) 0.0631(14) Uani 1 1 d .
H31 H 0.6853 0.8715 0.5141 0.076 Uiso 1 1 calc R
C51 C 0.7253(3) 0.9297(3) 0.48983(16) 0.0686(16) Uani 1 1 d .
H32 H 0.7144 0.9524 0.5100 0.082 Uiso 1 1 calc R
C52 C 0.7588(3) 0.9467(2) 0.45807(18) 0.0710(16) Uani 1 1 d .
H33 H 0.7708 0.9805 0.4570 0.085 Uiso 1 1 calc R
C53 C 0.7738(3) 0.9140(2) 0.42858(16) 0.0624(14) Uani 1 1 d .
H34 H 0.7958 0.9256 0.4068 0.075 Uiso 1 1 calc R
C54 C 0.7575(3) 0.8643(2) 0.43000(15) 0.0549(12) Uani 1 1 d .
C55 C 1.2852(3) 0.8786(2) 0.11631(17) 0.0614(14) Uani 1 1 d .
C56 C 1.2419(3) 0.8402(3) 0.10780(19) 0.0748(17) Uani 1 1 d .
H35 H 1.2167 0.8294 0.1282 0.090 Uiso 1 1 calc R
C57 C 1.2358(3) 0.8179(3) 0.0698(2) 0.087(2) Uani 1 1 d .
H36 H 1.2066 0.7910 0.0642 0.105 Uiso 1 1 calc R
C58 C 1.2712(3) 0.8334(3) 0.0391(2) 0.0821(19) Uani 1 1 d .
H37 H 1.2657 0.8174 0.0128 0.099 Uiso 1 1 calc R
C59 C 1.3133(3) 0.8711(3) 0.04679(19) 0.0729(16) Uani 1 1 d .
H38 H 1.3366 0.8824 0.0256 0.087 Uiso 1 1 calc R
C60 C 1.3228(3) 0.8937(2) 0.08580(19) 0.0632(15) Uani 1 1 d .
C61 C 1.3701(3) 0.9301(2) 0.0958(2) 0.0722(16) Uani 1 1 d .
H39 H 1.3958 0.9407 0.0756 0.087 Uiso 1 1 calc R
C62 C 1.3788(3) 0.9502(2) 0.1345(2) 0.0658(15) Uani 1 1 d .
H40 H 1.4117 0.9740 0.1421 0.079 Uiso 1 1 calc R
C63 C 1.3381(3) 0.9352(2) 0.16313(18) 0.0603(14) Uani 1 1 d .
C64 C 1.3438(3) 0.9587(2) 0.20368(19) 0.0647(15) Uani 1 1 d .
H41 H 1.3757 0.9833 0.2112 0.078 Uiso 1 1 calc R
C65 C 1.2619(3) 0.9545(2) 0.28637(16) 0.0617(14) Uani 1 1 d .
C66 C 1.2556(3) 0.9817(2) 0.32578(17) 0.0620(14) Uani 1 1 d .
C67 C 1.2910(3) 1.0224(2) 0.33864(19) 0.0720(16) Uani 1 1 d .
H42 H 1.3232 1.0346 0.3234 0.086 Uiso 1 1 calc R
C68 C 1.2785(3) 1.0456(3) 0.3748(2) 0.0839(19) Uani 1 1 d .
H43 H 1.3020 1.0743 0.3846 0.101 Uiso 1 1 calc R
C69 C 1.2324(3) 1.0270(2) 0.39623(19) 0.0727(17) Uani 1 1 d .
H44 H 1.2234 1.0426 0.4209 0.087 Uiso 1 1 calc R
C70 C 1.1989(3) 0.9847(2) 0.38132(16) 0.0584(13) Uani 1 1 d .
C71 C 1.1500(3) 0.9595(2) 0.40271(16) 0.0585(13) Uani 1 1 d .
C72 C 1.0866(3) 0.9634(3) 0.49220(18) 0.0786(18) Uani 1 1 d .
H45 H 1.1105 0.9893 0.5069 0.094 Uiso 1 1 calc R
C73 C 1.0363(3) 0.9381(2) 0.51092(18) 0.0725(17) Uani 1 1 d .
C74 C 1.0193(4) 0.9547(3) 0.5488(2) 0.088(2) Uani 1 1 d .
H46 H 1.0413 0.9818 0.5630 0.105 Uiso 1 1 calc R
C75 C 0.9710(4) 0.9315(3) 0.5646(2) 0.091(2) Uani 1 1 d .
H47 H 0.9588 0.9423 0.5902 0.109 Uiso 1 1 calc R
C76 C 0.9389(3) 0.8917(3) 0.5433(2) 0.0782(18) Uani 1 1 d .
C77 C 0.8887(3) 0.8661(3) 0.5592(2) 0.085(2) Uani 1 1 d .
H48 H 0.8745 0.8767 0.5842 0.102 Uiso 1 1 calc R
C78 C 0.8607(3) 0.8258(3) 0.53803(19) 0.0759(18) Uani 1 1 d .
H49 H 0.8277 0.8078 0.5487 0.091 Uiso 1 1 calc R
C79 C 0.8812(3) 0.8114(2) 0.50080(17) 0.0701(16) Uani 1 1 d .
H50 H 0.8608 0.7841 0.4861 0.084 Uiso 1 1 calc R
C80 C 0.9297(3) 0.8354(2) 0.48466(17) 0.0648(15) Uani 1 1 d .
H51 H 0.9429 0.8243 0.4595 0.078 Uiso 1 1 calc R
C81 C 0.9601(3) 0.8767(2) 0.50565(17) 0.0641(14) Uani 1 1 d .
C82 C 0.5152(3) 0.7831(2) 0.21398(16) 0.0566(13) Uani 1 1 d .
C83 C 0.4656(3) 0.8150(2) 0.19483(19) 0.0707(16) Uani 1 1 d .
H52 H 0.4704 0.8498 0.1978 0.085 Uiso 1 1 calc R
C84 C 0.4111(3) 0.7959(3) 0.1723(2) 0.0783(18) Uani 1 1 d .
H53 H 0.3779 0.8173 0.1596 0.094 Uiso 1 1 calc R
C85 C 0.4044(3) 0.7441(3) 0.1679(2) 0.0790(18) Uani 1 1 d .
H54 H 0.3663 0.7308 0.1524 0.095 Uiso 1 1 calc R
C86 C 0.4510(3) 0.7134(3) 0.18538(19) 0.0762(17) Uani 1 1 d .
H55 H 0.4453 0.6788 0.1819 0.091 Uiso 1 1 calc R
C87 C 0.5086(3) 0.7318(2) 0.20897(16) 0.0610(14) Uani 1 1 d .
C88 C 0.5594(3) 0.7021(2) 0.22689(18) 0.0694(16) Uani 1 1 d .
H56 H 0.5563 0.6672 0.2244 0.083 Uiso 1 1 calc R
C89 C 0.6128(3) 0.7229(2) 0.24776(16) 0.0606(13) Uani 1 1 d .
H57 H 0.6480 0.7029 0.2595 0.073 Uiso 1 1 calc R
C90 C 0.6161(2) 0.77372(19) 0.25200(14) 0.0495(11) Uani 1 1 d .
C91 C 0.6733(3) 0.7974(2) 0.27411(15) 0.0518(12) Uani 1 1 d .
H58 H 0.7104 0.7785 0.2846 0.062 Uiso 1 1 calc R
C92 C 0.7121(3) 0.9183(2) 0.29371(15) 0.0547(12) Uani 1 1 d .
C93 C 0.7673(2) 0.95193(19) 0.30879(14) 0.0515(12) Uani 1 1 d .
C94 C 0.7665(3) 1.0021(2) 0.30113(17) 0.0617(14) Uani 1 1 d .
H59 H 0.7294 1.0177 0.2864 0.074 Uiso 1 1 calc R
C95 C 0.8211(3) 1.0286(2) 0.31543(18) 0.0675(15) Uani 1 1 d .
H60 H 0.8225 1.0630 0.3099 0.081 Uiso 1 1 calc R
C96 C 0.8736(3) 1.0058(2) 0.33767(17) 0.0613(14) Uani 1 1 d .
H61 H 0.9112 1.0240 0.3481 0.074 Uiso 1 1 calc R
C97 C 0.8703(3) 0.95527(19) 0.34456(14) 0.0509(12) Uani 1 1 d .
C98 C 0.9240(3) 0.9268(2) 0.36746(15) 0.0519(12) Uani 1 1 d .
C99 C 0.9735(3) 0.8067(2) 0.38023(15) 0.0542(12) Uani 1 1 d .
H62 H 0.9392 0.7870 0.3667 0.065 Uiso 1 1 calc R
C100 C 1.0359(3) 0.7854(2) 0.39841(15) 0.0546(12) Uani 1 1 d .
C101 C 1.0482(3) 0.7351(2) 0.39188(17) 0.0638(14) Uani 1 1 d .
H63 H 1.0158 0.7138 0.3783 0.077 Uiso 1 1 calc R
C102 C 1.1089(3) 0.7186(2) 0.40598(18) 0.0689(15) Uani 1 1 d .
H64 H 1.1195 0.6851 0.4017 0.083 Uiso 1 1 calc R
C103 C 1.1559(3) 0.7499(2) 0.42653(16) 0.0608(14) Uani 1 1 d .
C104 C 1.2205(3) 0.7345(2) 0.44127(16) 0.0657(15) Uani 1 1 d .
H65 H 1.2332 0.7014 0.4372 0.079 Uiso 1 1 calc R
C105 C 1.2634(3) 0.7667(3) 0.46090(16) 0.0671(16) Uani 1 1 d .
H66 H 1.3061 0.7561 0.4706 0.081 Uiso 1 1 calc R
C106 C 1.2462(3) 0.8153(2) 0.46724(18) 0.0700(16) Uani 1 1 d .
H67 H 1.2773 0.8373 0.4813 0.084 Uiso 1 1 calc R
C107 C 1.1852(3) 0.8318(2) 0.45361(17) 0.0676(15) Uani 1 1 d .
H68 H 1.1740 0.8651 0.4583 0.081 Uiso 1 1 calc R
C108 C 1.1391(3) 0.7996(2) 0.43263(14) 0.0540(12) Uani 1 1 d .
C109 C 0.5793(3) 0.8115(2) 0.11366(16) 0.0595(14) Uani 1 1 d .
C110 C 0.5384(3) 0.8487(2) 0.0943(2) 0.0715(16) Uani 1 1 d .
H69 H 0.5516 0.8823 0.0961 0.086 Uiso 1 1 calc R
C111 C 0.4792(3) 0.8358(3) 0.0727(2) 0.0801(19) Uani 1 1 d .
H70 H 0.4523 0.8605 0.0586 0.096 Uiso 1 1 calc R
C112 C 0.4586(3) 0.7871(3) 0.0713(2) 0.0781(19) Uani 1 1 d .
H71 H 0.4170 0.7792 0.0570 0.094 Uiso 1 1 calc R
C113 C 0.4967(3) 0.7504(3) 0.09002(19) 0.0743(17) Uani 1 1 d .
H72 H 0.4815 0.7174 0.0888 0.089 Uiso 1 1 calc R
C114 C 0.5590(3) 0.7616(2) 0.11131(17) 0.0643(15) Uani 1 1 d .
C115 C 0.6029(3) 0.7257(2) 0.12876(17) 0.0684(16) Uani 1 1 d .
H73 H 0.5913 0.6918 0.1270 0.082 Uiso 1 1 calc R
C116 C 0.6622(3) 0.7395(2) 0.14826(16) 0.0629(14) Uani 1 1 d .
H74 H 0.6925 0.7154 0.1601 0.075 Uiso 1 1 calc R
C117 C 0.6778(3) 0.7898(2) 0.15052(14) 0.0548(13) Uani 1 1 d .
C118 C 0.7414(2) 0.8057(2) 0.17228(14) 0.0521(12) Uani 1 1 d .
H75 H 0.7739 0.7826 0.1826 0.063 Uiso 1 1 calc R
C119 C 0.8000(2) 0.91987(19) 0.19652(14) 0.0503(11) Uani 1 1 d .
C120 C 0.8569(2) 0.94945(18) 0.21559(14) 0.0479(11) Uani 1 1 d .
C121 C 0.8561(3) 1.0000(2) 0.21335(16) 0.0590(13) Uani 1 1 d .
H76 H 0.8191 1.0169 0.1998 0.071 Uiso 1 1 calc R
C122 C 0.9096(3) 1.0259(2) 0.23091(17) 0.0630(14) Uani 1 1 d .
H77 H 0.9097 1.0610 0.2304 0.076 Uiso 1 1 calc R
C123 C 0.9631(3) 1.00023(19) 0.24933(16) 0.0554(12) Uani 1 1 d .
H78 H 1.0013 1.0172 0.2609 0.067 Uiso 1 1 calc R
C124 C 0.9602(2) 0.94971(18) 0.25067(13) 0.0469(11) Uani 1 1 d .
C125 C 1.0166(2) 0.92094(17) 0.27075(14) 0.0462(11) Uani 1 1 d .
C126 C 1.0773(2) 0.80634(18) 0.29214(14) 0.0476(11) Uani 1 1 d .
H79 H 1.0458 0.7832 0.2803 0.057 Uiso 1 1 calc R
C127 C 1.1409(2) 0.79087(19) 0.31313(14) 0.0475(11) Uani 1 1 d .
C128 C 1.1591(3) 0.7409(2) 0.31325(16) 0.0592(13) Uani 1 1 d .
H80 H 1.1293 0.7170 0.3007 0.071 Uiso 1 1 calc R
C129 C 1.2185(3) 0.7268(2) 0.33108(17) 0.0617(14) Uani 1 1 d .
H81 H 1.2307 0.6931 0.3313 0.074 Uiso 1 1 calc R
C130 C 1.2623(3) 0.7630(2) 0.34940(15) 0.0579(13) Uani 1 1 d .
C131 C 1.3253(3) 0.7515(2) 0.36904(17) 0.0661(15) Uani 1 1 d .
H82 H 1.3407 0.7185 0.3689 0.079 Uiso 1 1 calc R
C132 C 1.3633(3) 0.7872(3) 0.38794(18) 0.0690(16) Uani 1 1 d .
H83 H 1.4059 0.7792 0.4006 0.083 Uiso 1 1 calc R
C133 C 1.3415(3) 0.8358(2) 0.38930(17) 0.0679(15) Uani 1 1 d .
H84 H 1.3685 0.8602 0.4039 0.081 Uiso 1 1 calc R
C134 C 1.2823(3) 0.8483(2) 0.36998(16) 0.0621(14) Uani 1 1 d .
H85 H 1.2685 0.8817 0.3704 0.075 Uiso 1 1 calc R
C135 C 1.2409(2) 0.8128(2) 0.34941(14) 0.0512(12) Uani 1 1 d .
C136 C 0.6835(3) 0.8087(3) 0.03038(19) 0.0774(19) Uani 1 1 d .
C137 C 0.6363(3) 0.8409(3) 0.0091(2) 0.102(3) Uani 1 1 d .
H86 H 0.6465 0.8745 0.0048 0.122 Uiso 1 1 calc R
C138 C 0.5767(4) 0.8233(5) -0.0049(3) 0.134(4) Uani 1 1 d .
H87 H 0.5450 0.8450 -0.0188 0.161 Uiso 1 1 calc R
C139 C 0.5604(4) 0.7732(5) 0.0007(3) 0.130(5) Uani 1 1 d .
H88 H 0.5180 0.7620 -0.0095 0.157 Uiso 1 1 calc R
C140 C 0.6028(4) 0.7418(4) 0.0198(2) 0.110(3) Uani 1 1 d .
H89 H 0.5912 0.7083 0.0231 0.132 Uiso 1 1 calc R
C141 C 0.6670(4) 0.7587(3) 0.0356(2) 0.088(2) Uani 1 1 d .
C142 C 0.7143(4) 0.7284(3) 0.05538(18) 0.091(2) Uani 1 1 d .
H90 H 0.7049 0.6946 0.0591 0.110 Uiso 1 1 calc R
C143 C 0.7753(3) 0.7460(3) 0.06998(17) 0.0727(17) Uani 1 1 d .
H91 H 0.8083 0.7248 0.0829 0.087 Uiso 1 1 calc R
C144 C 0.7865(3) 0.7966(2) 0.06496(16) 0.0619(14) Uani 1 1 d .
C145 C 0.8483(3) 0.8181(2) 0.08385(15) 0.0582(13) Uani 1 1 d .
H92 H 0.8838 0.7985 0.0960 0.070 Uiso 1 1 calc R
C146 C 0.8919(2) 0.9385(2) 0.09987(15) 0.0536(12) Uani 1 1 d .
C147 C 0.9449(3) 0.9691(2) 0.12251(15) 0.0553(12) Uani 1 1 d .
C148 C 0.9417(3) 1.0198(2) 0.12681(17) 0.0614(14) Uani 1 1 d .
H93 H 0.9043 1.0377 0.1154 0.074 Uiso 1 1 calc R
C149 C 0.9951(3) 1.0437(2) 0.14841(18) 0.0698(15) Uani 1 1 d .
H94 H 0.9945 1.0785 0.1518 0.084 Uiso 1 1 calc R
C150 C 1.0485(3) 1.0172(2) 0.16478(17) 0.0619(14) Uani 1 1 d .
H95 H 1.0853 1.0332 0.1794 0.074 Uiso 1 1 calc R
C151 C 1.0478(3) 0.9666(2) 0.15959(14) 0.0532(12) Uani 1 1 d .
C152 C 1.1031(2) 0.93325(19) 0.17448(14) 0.0504(11) Uani 1 1 d .
C153 C 1.1361(3) 0.8110(2) 0.19143(15) 0.0543(12) Uani 1 1 d .
H96 H 1.0975 0.7937 0.1813 0.065 Uiso 1 1 calc R
C154 C 1.1945(3) 0.7850(2) 0.21144(15) 0.0573(13) Uani 1 1 d .
C155 C 1.1975(3) 0.7338(2) 0.21205(17) 0.0658(15) Uani 1 1 d .
H97 H 1.1615 0.7145 0.2003 0.079 Uiso 1 1 calc R
C156 C 1.2530(3) 0.7120(3) 0.22978(19) 0.0774(18) Uani 1 1 d .
H98 H 1.2566 0.6771 0.2296 0.093 Uiso 1 1 calc R
C157 C 1.3046(3) 0.7403(3) 0.24828(17) 0.0691(16) Uani 1 1 d .
C158 C 1.3635(3) 0.7189(3) 0.2687(2) 0.0826(19) Uani 1 1 d .
H99 H 1.3695 0.6841 0.2689 0.099 Uiso 1 1 calc R
C159 C 1.4097(3) 0.7488(4) 0.2873(2) 0.094(2) Uani 1 1 d .
H100 H 1.4487 0.7347 0.3008 0.113 Uiso 1 1 calc R
C160 C 1.4026(3) 0.8001(3) 0.2876(2) 0.092(2) Uani 1 1 d .
H101 H 1.4363 0.8201 0.3016 0.111 Uiso 1 1 calc R
C161 C 1.3478(3) 0.8216(3) 0.26805(19) 0.0761(18) Uani 1 1 d .
H102 H 1.3430 0.8565 0.2682 0.091 Uiso 1 1 calc R
C162 C 1.2983(3) 0.7917(2) 0.24762(16) 0.0602(13) Uani 1 1 d .

loop_
_atom_site_aniso_label
_atom_site_aniso_U_11
_atom_site_aniso_U_22
_atom_site_aniso_U_33
_atom_site_aniso_U_23
_atom_site_aniso_U_13
_atom_site_aniso_U_12
Mn1 0.0462(5) 0.0846(6) 0.0513(5) -0.0017(4) 0.0033(3) 0.0034(4)
Mn2 0.0453(5) 0.0626(5) 0.0536(4) -0.0070(3) 0.0027(3) 0.0001(4)
Mn3 0.0503(5) 0.0614(5) 0.0561(5) -0.0025(4) 0.0059(3) 0.0071(4)
Mn4 0.0471(4) 0.0584(5) 0.0409(4) 0.0016(3) 0.0043(3) -0.0036(3)
Mn5 0.0488(4) 0.0459(4) 0.0376(3) -0.0025(3) 0.0070(3) -0.0033(3)
Mn6 0.0478(4) 0.0511(4) 0.0400(4) -0.0008(3) 0.0089(3) 0.0005(3)
Mn7 0.0473(5) 0.0662(5) 0.0545(5) 0.0040(3) 0.0021(3) -0.0102(4)
Mn8 0.0498(5) 0.0519(5) 0.0498(4) -0.0031(3) -0.0038(3) -0.0040(4)
Mn9 0.0572(5) 0.0594(5) 0.0471(4) -0.0094(3) -0.0018(3) -0.0017(4)
Cl1 0.0681(10) 0.0805(11) 0.0632(9) -0.0036(7) -0.0035(7) -0.0016(8)
Cl2 0.141(2) 0.1089(16) 0.0826(13) 0.0183(11) 0.0459(13) 0.0007(14)
Cl3 0.0939(16) 0.1219(18) 0.1101(16) -0.0396(13) 0.0297(12) -0.0158(13)
Cl4 0.0830(12) 0.0901(11) 0.0625(9) 0.0023(7) 0.0211(8) 0.0113(9)
Cl5 0.0622(10) 0.0721(11) 0.0971(12) -0.0017(8) 0.0061(8) -0.0083(8)
Cl6 0.152(3) 0.0792(15) 0.176(3) 0.0525(16) 0.070(2) 0.0342(16)
O1 0.047(2) 0.074(3) 0.053(2) 0.0003(17) 0.0110(15) -0.0006(18)
O2 0.0418(19) 0.059(2) 0.058(2) -0.0046(15) 0.0090(15) 0.0043(16)
O3 0.054(2) 0.0465(19) 0.0380(16) -0.0038(13) 0.0109(13) -0.0041(15)
O4 0.054(2) 0.0431(18) 0.0440(17) -0.0024(13) 0.0139(14) 0.0004(15)
O5 0.054(2) 0.061(2) 0.056(2) -0.0023(16) -0.0002(16) -0.0106(18)
O6 0.054(2) 0.056(2) 0.053(2) -0.0107(15) -0.0028(15) -0.0028(17)
O7 0.058(2) 0.058(2) 0.064(2) -0.0038(16) 0.0022(17) 0.0043(18)
O8 0.056(2) 0.057(2) 0.061(2) -0.0076(16) -0.0017(17) -0.0040(18)
O9 0.056(2) 0.056(2) 0.065(2) -0.0028(16) -0.0020(17) 0.0024(18)
O10 0.050(2) 0.052(2) 0.069(2) 0.0019(16) -0.0110(16) -0.0057(17)
O11 0.051(2) 0.071(3) 0.063(2) 0.0044(18) 0.0012(17) 0.0038(19)
O12 0.052(2) 0.056(2) 0.066(2) 0.0003(16) -0.0008(16) -0.0112(17)
O13 0.085(3) 0.067(3) 0.099(3) -0.001(2) 0.005(2) 0.004(2)
O14 0.067(3) 0.113(4) 0.113(4) -0.033(3) -0.005(3) 0.008(3)
O15 0.078(3) 0.117(4) 0.079(3) -0.021(3) -0.005(2) -0.014(3)
O16 0.154(5) 0.114(4) 0.076(3) 0.016(3) 0.019(3) -0.019(4)
O17 0.197(7) 0.089(4) 0.137(5) 0.020(3) 0.084(5) 0.043(4)
O18 0.150(7) 0.228(9) 0.121(6) 0.019(5) -0.013(5) -0.042(6)
O19 0.163(6) 0.140(5) 0.075(3) 0.021(3) 0.017(3) -0.052(4)
O20 0.214(7) 0.104(4) 0.123(5) 0.011(3) 0.101(5) 0.035(4)
O21 0.107(4) 0.122(4) 0.063(3) -0.009(3) 0.024(2) 0.013(3)
O22 0.086(5) 0.205(8) 0.268(10) -0.067(7) 0.056(5) -0.003(5)
O23 0.224(10) 0.50(2) 0.208(10) -0.270(13) -0.043(8) 0.095(11)
O24 0.322(14) 0.099(6) 0.395(17) -0.053(8) 0.213(13) -0.021(7)
O25 0.106(4) 0.122(4) 0.086(3) 0.008(3) 0.025(3) 0.047(3)
O26 0.071(4) 0.143(5) 0.162(6) -0.023(4) 0.010(3) 0.002(3)
O27 0.206(7) 0.186(7) 0.064(3) -0.032(4) 0.028(4) 0.013(5)
O28 0.130(5) 0.130(5) 0.179(6) 0.074(5) 0.056(5) 0.017(4)
O29 0.141(5) 0.070(3) 0.141(5) -0.003(3) 0.008(4) 0.014(3)
O30 0.066(4) 0.201(7) 0.185(6) -0.102(5) 0.033(4) -0.019(4)
O31 0.090(4) 0.099(4) 0.126(4) -0.001(3) -0.041(3) -0.007(3)
O32 0.178(7) 0.153(6) 0.105(5) 0.032(4) 0.012(4) -0.035(5)
O33 0.151(7) 0.134(6) 0.211(8) 0.016(5) -0.036(6) 0.053(6)
O34 0.120(5) 0.157(6) 0.154(6) 0.040(5) 0.038(4) 0.019(4)
O35 0.550(19) 0.090(5) 0.204(8) 0.061(5) 0.245(11) 0.090(8)
O36 0.106(5) 0.079(4) 0.387(13) 0.055(6) 0.095(6) 0.014(4)
N1 0.053(3) 0.097(4) 0.053(3) 0.011(2) 0.009(2) -0.002(3)
N2 0.051(3) 0.100(4) 0.056(3) 0.010(2) 0.004(2) 0.008(3)
N3 0.059(3) 0.095(4) 0.059(3) 0.012(2) 0.017(2) 0.016(3)
N4 0.048(3) 0.061(3) 0.057(3) -0.0065(19) 0.0114(19) 0.000(2)
N5 0.063(3) 0.059(3) 0.058(3) 0.001(2) 0.014(2) 0.007(2)
N6 0.054(3) 0.061(3) 0.058(3) -0.001(2) 0.008(2) 0.008(2)
N7 0.065(3) 0.066(3) 0.051(3) -0.007(2) 0.010(2) -0.002(2)
N8 0.057(3) 0.073(3) 0.040(2) 0.0027(19) 0.0122(18) -0.005(2)
N9 0.052(3) 0.060(3) 0.044(2) -0.0044(18) 0.0081(17) 0.000(2)
N10 0.070(3) 0.055(3) 0.048(2) 0.0003(18) 0.022(2) -0.004(2)
N11 0.068(3) 0.047(2) 0.045(2) -0.0012(16) 0.0254(19) 0.000(2)
N12 0.067(3) 0.057(3) 0.051(2) 0.0016(18) 0.025(2) -0.002(2)
N13 0.048(2) 0.062(3) 0.039(2) 0.0025(17) 0.0105(16) 0.0013(19)
N14 0.047(2) 0.060(3) 0.043(2) 0.0050(17) 0.0089(17) -0.002(2)
N15 0.052(3) 0.063(3) 0.064(3) 0.014(2) 0.007(2) -0.001(2)
N16 0.059(3) 0.062(3) 0.058(3) 0.004(2) -0.002(2) -0.011(2)
N17 0.052(3) 0.070(3) 0.068(3) 0.007(2) 0.009(2) -0.007(2)
N18 0.055(3) 0.046(2) 0.055(2) -0.0007(18) -0.0020(19) -0.004(2)
N19 0.073(3) 0.067(3) 0.063(3) -0.014(2) 0.004(2) -0.014(3)
N20 0.069(3) 0.073(3) 0.056(3) -0.019(2) 0.000(2) -0.003(3)
N21 0.064(3) 0.079(3) 0.048(2) -0.012(2) 0.006(2) 0.005(2)
N22 0.055(3) 0.065(3) 0.048(2) -0.0040(19) 0.0120(19) -0.001(2)
N23 0.049(2) 0.061(3) 0.042(2) -0.0035(17) 0.0114(17) 0.002(2)
N24 0.047(2) 0.056(3) 0.046(2) 0.0015(17) 0.0068(17) 0.002(2)
N25 0.054(3) 0.056(3) 0.038(2) -0.0041(16) 0.0116(17) 0.005(2)
N26 0.046(2) 0.056(3) 0.045(2) -0.0024(17) 0.0057(17) 0.0016(19)
N27 0.048(2) 0.057(3) 0.042(2) -0.0043(17) 0.0070(17) -0.002(2)
N28 0.060(3) 0.067(3) 0.041(2) -0.0026(18) 0.0068(18) -0.004(2)
N29 0.056(3) 0.063(3) 0.047(2) -0.0071(19) 0.0118(19) -0.004(2)
N30 0.048(2) 0.051(2) 0.046(2) -0.0035(16) 0.0094(17) -0.0042(19)
N31 0.044(2) 0.054(3) 0.045(2) -0.0028(17) 0.0039(16) -0.0002(19)
N32 0.049(2) 0.048(2) 0.0382(19) -0.0016(15) 0.0064(16) 0.0011(18)
N33 0.040(2) 0.056(3) 0.042(2) -0.0017(16) 0.0021(16) 0.0000(18)
N34 0.044(2) 0.052(3) 0.044(2) -0.0022(16) 0.0012(16) 0.0004(19)
N35 0.048(2) 0.058(3) 0.045(2) 0.0007(17) 0.0040(17) 0.002(2)
N36 0.046(3) 0.094(4) 0.059(3) -0.016(2) 0.008(2) -0.001(3)
N37 0.038(2) 0.074(3) 0.048(2) 0.0054(19) 0.0002(17) 0.001(2)
N38 0.051(3) 0.065(3) 0.045(2) 0.0004(18) 0.0037(18) -0.004(2)
N39 0.047(2) 0.065(3) 0.042(2) 0.0031(18) 0.0044(17) -0.005(2)
N40 0.043(2) 0.063(3) 0.045(2) 0.0013(18) 0.0031(17) -0.003(2)
N41 0.044(2) 0.062(3) 0.045(2) 0.0015(18) 0.0047(17) -0.006(2)
N42 0.047(3) 0.072(3) 0.046(2) 0.0010(19) 0.0068(18) -0.005(2)
C1 0.053(4) 0.102(5) 0.056(3) -0.002(3) 0.016(3) -0.008(3)
C2 0.063(4) 0.084(4) 0.059(3) -0.001(3) 0.010(3) -0.007(3)
C3 0.060(4) 0.091(5) 0.077(4) -0.003(3) 0.012(3) 0.001(3)
C4 0.073(4) 0.096(5) 0.071(4) -0.011(3) 0.032(3) -0.013(4)
C5 0.078(5) 0.104(5) 0.058(4) -0.006(3) 0.024(3) -0.016(4)
C6 0.066(4) 0.098(5) 0.054(3) 0.002(3) 0.009(3) -0.011(3)
C7 0.075(5) 0.137(7) 0.056(4) 0.015(4) 0.015(3) 0.005(4)
C8 0.076(5) 0.142(7) 0.058(4) 0.024(4) 0.016(3) 0.018(4)
C9 0.061(4) 0.120(6) 0.057(3) 0.016(3) 0.015(3) 0.012(4)
C10 0.077(5) 0.110(6) 0.062(4) 0.021(3) 0.006(3) 0.014(4)
C11 0.051(3) 0.074(4) 0.060(3) 0.001(3) 0.003(2) -0.001(3)
C12 0.058(3) 0.063(4) 0.064(3) 0.002(3) 0.011(3) -0.002(3)
C13 0.099(5) 0.063(4) 0.094(5) 0.023(3) 0.037(4) 0.013(4)
C14 0.110(6) 0.067(4) 0.105(5) 0.011(4) 0.047(4) 0.017(4)
C15 0.084(4) 0.056(4) 0.084(4) -0.001(3) 0.032(3) 0.009(3)
C16 0.054(3) 0.054(3) 0.068(3) -0.003(2) 0.011(2) -0.001(3)
C17 0.055(3) 0.058(3) 0.056(3) -0.006(2) 0.009(2) 0.002(3)
C18 0.052(3) 0.064(3) 0.064(3) -0.003(2) 0.015(2) 0.011(3)
C19 0.052(3) 0.069(4) 0.063(3) -0.009(3) 0.017(2) -0.005(3)
C20 0.076(4) 0.072(4) 0.075(4) -0.005(3) 0.018(3) 0.014(3)
C21 0.077(4) 0.095(5) 0.059(4) -0.019(3) 0.022(3) -0.007(4)
C22 0.054(3) 0.093(5) 0.053(3) 0.003(3) 0.011(2) 0.001(3)
C23 0.076(4) 0.109(5) 0.049(3) 0.001(3) 0.011(3) 0.001(4)
C24 0.064(4) 0.102(5) 0.068(4) 0.014(3) 0.005(3) -0.003(4)
C25 0.067(4) 0.094(5) 0.062(4) 0.004(3) 0.011(3) 0.012(3)
C26 0.060(4) 0.084(4) 0.055(3) 0.002(3) 0.002(3) 0.000(3)
C27 0.046(3) 0.079(4) 0.051(3) -0.004(2) 0.005(2) 0.001(3)
C28 0.063(4) 0.081(4) 0.045(3) 0.007(3) 0.011(2) -0.005(3)
C29 0.084(4) 0.093(5) 0.051(3) 0.005(3) 0.022(3) -0.003(4)
C30 0.105(5) 0.092(5) 0.060(4) 0.016(3) 0.023(3) -0.015(4)
C31 0.122(6) 0.112(6) 0.052(4) 0.018(4) 0.021(4) -0.028(5)
C32 0.131(7) 0.100(6) 0.051(3) 0.000(3) 0.038(4) -0.025(5)
C33 0.079(4) 0.093(5) 0.047(3) 0.007(3) 0.017(3) -0.018(3)
C34 0.094(5) 0.104(5) 0.045(3) -0.016(3) 0.031(3) -0.014(4)
C35 0.072(4) 0.090(4) 0.048(3) -0.008(3) 0.018(3) -0.006(3)
C36 0.049(3) 0.072(4) 0.044(3) 0.001(2) 0.008(2) 0.004(3)
C37 0.057(3) 0.076(4) 0.038(2) -0.005(2) 0.009(2) 0.007(3)
C38 0.047(3) 0.059(3) 0.042(2) -0.002(2) 0.015(2) -0.004(2)
C39 0.057(3) 0.059(3) 0.056(3) -0.003(2) 0.015(2) -0.001(3)
C40 0.079(4) 0.060(3) 0.054(3) -0.010(2) 0.018(3) -0.005(3)
C41 0.086(5) 0.059(3) 0.077(4) -0.014(3) 0.031(3) -0.015(3)
C42 0.068(4) 0.058(3) 0.065(3) -0.010(2) 0.024(3) -0.013(3)
C43 0.061(3) 0.058(3) 0.053(3) 0.002(2) 0.016(2) -0.003(3)
C44 0.055(3) 0.050(3) 0.049(3) 0.003(2) 0.015(2) 0.001(2)
C45 0.044(3) 0.054(3) 0.049(3) 0.005(2) 0.010(2) -0.003(2)
C46 0.052(3) 0.068(3) 0.041(2) 0.004(2) 0.011(2) 0.005(3)
C47 0.063(3) 0.064(3) 0.051(3) 0.008(2) 0.019(2) 0.003(3)
C48 0.063(4) 0.076(4) 0.052(3) 0.011(3) 0.020(2) 0.002(3)
C49 0.057(3) 0.068(4) 0.044(3) 0.003(2) 0.011(2) -0.001(3)
C50 0.072(4) 0.077(4) 0.044(3) 0.002(2) 0.021(2) 0.003(3)
C51 0.068(4) 0.091(5) 0.047(3) -0.011(3) 0.009(3) 0.014(3)
C52 0.081(4) 0.074(4) 0.060(3) -0.006(3) 0.016(3) 0.001(3)
C53 0.065(4) 0.073(4) 0.051(3) -0.006(2) 0.014(2) -0.004(3)
C54 0.057(3) 0.066(3) 0.043(3) -0.007(2) 0.010(2) 0.002(3)
C55 0.054(3) 0.074(4) 0.056(3) 0.010(3) 0.006(2) -0.003(3)
C56 0.068(4) 0.094(5) 0.065(4) 0.004(3) 0.017(3) -0.014(4)
C57 0.077(5) 0.119(6) 0.066(4) -0.013(4) 0.010(3) -0.015(4)
C58 0.070(4) 0.120(6) 0.058(4) -0.004(3) 0.014(3) -0.007(4)
C59 0.063(4) 0.095(5) 0.063(4) 0.004(3) 0.019(3) 0.003(4)
C60 0.043(3) 0.074(4) 0.073(4) 0.019(3) 0.009(3) 0.007(3)
C61 0.065(4) 0.079(4) 0.076(4) 0.016(3) 0.024(3) 0.005(3)
C62 0.057(4) 0.060(4) 0.084(4) 0.011(3) 0.023(3) -0.004(3)
C63 0.060(4) 0.052(3) 0.069(4) 0.012(2) 0.010(3) 0.003(3)
C64 0.052(3) 0.060(3) 0.081(4) 0.016(3) 0.003(3) -0.011(3)
C65 0.064(4) 0.063(4) 0.053(3) 0.001(2) -0.007(3) 0.001(3)
C66 0.060(4) 0.062(3) 0.061(3) -0.004(2) 0.001(3) -0.006(3)
C67 0.077(4) 0.059(4) 0.077(4) -0.004(3) 0.002(3) -0.025(3)
C68 0.085(5) 0.080(5) 0.083(5) -0.017(3) -0.001(4) -0.028(4)
C69 0.075(4) 0.071(4) 0.071(4) -0.020(3) 0.008(3) -0.016(3)
C70 0.062(3) 0.056(3) 0.054(3) -0.006(2) -0.003(2) -0.003(3)
C71 0.064(3) 0.055(3) 0.053(3) -0.014(2) -0.004(2) -0.004(3)
C72 0.086(5) 0.091(5) 0.055(3) -0.026(3) 0.000(3) -0.014(4)
C73 0.075(4) 0.083(4) 0.056(3) -0.023(3) 0.002(3) -0.002(3)
C74 0.106(6) 0.092(5) 0.066(4) -0.022(3) 0.017(4) 0.003(4)
C75 0.113(6) 0.104(6) 0.058(4) -0.025(4) 0.023(4) 0.015(5)
C76 0.074(4) 0.098(5) 0.063(4) -0.006(3) 0.010(3) 0.026(4)
C77 0.079(5) 0.120(6) 0.062(4) 0.002(4) 0.026(3) 0.024(4)
C78 0.056(4) 0.112(6) 0.062(4) 0.018(3) 0.016(3) 0.012(4)
C79 0.072(4) 0.083(4) 0.054(3) 0.006(3) 0.004(3) 0.012(3)
C80 0.052(3) 0.087(4) 0.054(3) 0.006(3) 0.003(2) 0.008(3)
C81 0.060(4) 0.080(4) 0.052(3) -0.004(3) 0.004(2) 0.014(3)
C82 0.048(3) 0.071(4) 0.051(3) -0.002(2) 0.008(2) 0.004(3)
C83 0.062(4) 0.076(4) 0.073(4) -0.008(3) 0.005(3) 0.001(3)
C84 0.066(4) 0.093(5) 0.072(4) -0.009(3) -0.003(3) 0.007(4)
C85 0.065(4) 0.102(5) 0.069(4) -0.008(3) 0.002(3) -0.021(4)
C86 0.071(4) 0.084(5) 0.073(4) -0.001(3) 0.006(3) -0.013(4)
C87 0.065(4) 0.066(4) 0.053(3) -0.001(2) 0.010(2) -0.010(3)
C88 0.089(5) 0.052(3) 0.066(4) 0.005(3) 0.006(3) -0.005(3)
C89 0.067(4) 0.055(3) 0.058(3) 0.004(2) 0.004(3) 0.000(3)
C90 0.050(3) 0.058(3) 0.041(2) 0.005(2) 0.006(2) 0.003(2)
C91 0.052(3) 0.057(3) 0.047(3) 0.000(2) 0.011(2) 0.009(2)
C92 0.055(3) 0.067(4) 0.042(3) -0.003(2) 0.009(2) -0.002(3)
C93 0.052(3) 0.058(3) 0.045(3) -0.005(2) 0.010(2) 0.003(2)
C94 0.059(4) 0.063(4) 0.062(3) -0.002(2) 0.008(3) 0.011(3)
C95 0.082(4) 0.053(3) 0.067(4) 0.005(3) 0.009(3) -0.012(3)
C96 0.059(3) 0.057(3) 0.067(3) -0.004(2) 0.010(3) 0.004(3)
C97 0.059(3) 0.053(3) 0.043(2) -0.008(2) 0.013(2) 0.000(2)
C98 0.054(3) 0.058(3) 0.045(3) -0.005(2) 0.011(2) 0.001(3)
C99 0.053(3) 0.060(3) 0.050(3) -0.008(2) 0.010(2) -0.005(3)
C100 0.056(3) 0.059(3) 0.049(3) -0.001(2) 0.008(2) 0.001(3)
C101 0.063(4) 0.061(4) 0.067(3) -0.014(3) 0.006(3) -0.004(3)
C102 0.067(4) 0.072(4) 0.066(4) -0.010(3) 0.004(3) 0.014(3)
C103 0.067(4) 0.072(4) 0.045(3) 0.001(2) 0.010(2) 0.000(3)
C104 0.068(4) 0.079(4) 0.052(3) 0.002(3) 0.015(3) 0.017(3)
C105 0.056(3) 0.102(5) 0.042(3) 0.010(3) 0.000(2) -0.001(3)
C106 0.063(4) 0.079(4) 0.063(4) 0.008(3) -0.007(3) -0.002(3)
C107 0.068(4) 0.071(4) 0.057(3) -0.006(3) -0.013(3) 0.002(3)
C108 0.055(3) 0.066(3) 0.040(2) 0.000(2) 0.005(2) 0.002(3)
C109 0.055(3) 0.072(4) 0.053(3) -0.015(2) 0.015(2) -0.008(3)
C110 0.050(4) 0.071(4) 0.092(4) -0.023(3) 0.007(3) -0.001(3)
C111 0.061(4) 0.089(5) 0.087(5) -0.028(4) 0.002(3) -0.001(3)
C112 0.050(4) 0.100(5) 0.082(4) -0.032(4) 0.000(3) 0.000(4)
C113 0.069(4) 0.089(5) 0.068(4) -0.024(3) 0.019(3) -0.021(4)
C114 0.063(4) 0.074(4) 0.058(3) -0.014(3) 0.015(3) -0.007(3)
C115 0.074(4) 0.075(4) 0.056(3) -0.004(3) 0.011(3) -0.020(3)
C116 0.070(4) 0.062(4) 0.054(3) 0.000(2) 0.003(3) -0.007(3)
C117 0.067(4) 0.060(3) 0.038(2) -0.006(2) 0.011(2) -0.011(3)
C118 0.048(3) 0.061(3) 0.045(3) 0.004(2) 0.002(2) 0.002(2)
C119 0.048(3) 0.058(3) 0.046(3) 0.000(2) 0.008(2) 0.006(2)
C120 0.044(3) 0.054(3) 0.044(2) -0.008(2) 0.0011(19) -0.001(2)
C121 0.056(3) 0.057(3) 0.060(3) 0.000(2) -0.005(2) 0.005(3)
C122 0.056(4) 0.050(3) 0.079(4) 0.000(2) -0.003(3) 0.000(3)
C123 0.057(3) 0.048(3) 0.059(3) -0.001(2) -0.002(2) -0.005(2)
C124 0.047(3) 0.057(3) 0.036(2) -0.0013(19) 0.0029(19) -0.001(2)
C125 0.047(3) 0.044(3) 0.045(2) -0.0033(18) -0.0034(19) -0.005(2)
C126 0.049(3) 0.052(3) 0.040(2) 0.0001(19) -0.0021(19) -0.006(2)
C127 0.047(3) 0.055(3) 0.041(2) -0.0007(19) 0.0063(19) 0.004(2)
C128 0.066(4) 0.055(3) 0.055(3) -0.003(2) 0.002(2) 0.005(3)
C129 0.063(4) 0.058(3) 0.064(3) -0.002(2) 0.008(3) 0.015(3)
C130 0.053(3) 0.076(4) 0.045(3) 0.003(2) 0.006(2) 0.012(3)
C131 0.066(4) 0.073(4) 0.060(3) 0.010(3) 0.011(3) 0.014(3)
C132 0.054(4) 0.090(5) 0.060(3) 0.002(3) -0.001(3) 0.004(3)
C133 0.065(4) 0.073(4) 0.061(3) -0.001(3) -0.005(3) -0.003(3)
C134 0.060(3) 0.071(4) 0.052(3) -0.001(2) -0.005(2) 0.003(3)
C135 0.050(3) 0.065(3) 0.039(2) 0.005(2) 0.007(2) 0.008(2)
C136 0.050(4) 0.119(6) 0.064(4) -0.039(4) 0.012(3) -0.011(4)
C137 0.054(4) 0.132(7) 0.115(6) -0.056(5) -0.002(4) 0.000(4)
C138 0.044(4) 0.208(11) 0.144(8) -0.101(8) -0.011(4) 0.011(5)
C139 0.055(5) 0.248(14) 0.092(6) -0.082(7) 0.021(4) -0.039(7)
C140 0.076(5) 0.193(10) 0.068(4) -0.053(5) 0.035(4) -0.066(6)
C141 0.074(5) 0.140(7) 0.053(4) -0.025(4) 0.018(3) -0.031(5)
C142 0.117(6) 0.112(6) 0.045(3) -0.009(3) 0.013(4) -0.056(5)
C143 0.080(4) 0.088(5) 0.048(3) 0.001(3) 0.002(3) -0.021(4)
C144 0.061(4) 0.081(4) 0.045(3) -0.008(2) 0.014(2) -0.013(3)
C145 0.052(3) 0.071(4) 0.050(3) 0.006(2) 0.003(2) 0.005(3)
C146 0.044(3) 0.069(4) 0.049(3) 0.003(2) 0.012(2) -0.003(3)
C147 0.052(3) 0.065(3) 0.049(3) 0.008(2) 0.009(2) 0.001(3)
C148 0.051(3) 0.067(4) 0.067(3) -0.002(3) 0.013(3) 0.004(3)
C149 0.071(4) 0.067(4) 0.071(4) -0.004(3) 0.010(3) 0.001(3)
C150 0.056(3) 0.065(4) 0.065(3) -0.002(3) 0.011(3) -0.002(3)
C151 0.054(3) 0.065(3) 0.042(2) 0.008(2) 0.010(2) 0.000(3)
C152 0.052(3) 0.054(3) 0.044(3) 0.001(2) 0.002(2) -0.008(2)
C153 0.048(3) 0.064(3) 0.050(3) 0.005(2) 0.004(2) -0.008(3)
C154 0.068(4) 0.064(3) 0.041(3) 0.004(2) 0.011(2) -0.005(3)
C155 0.073(4) 0.063(4) 0.059(3) -0.005(3) 0.004(3) -0.006(3)
C156 0.093(5) 0.073(4) 0.064(4) -0.004(3) 0.007(3) 0.022(4)
C157 0.060(4) 0.091(5) 0.054(3) 0.000(3) 0.003(3) 0.008(3)
C158 0.078(5) 0.097(5) 0.072(4) -0.002(3) 0.008(3) 0.029(4)
C159 0.066(5) 0.146(8) 0.066(4) 0.007(4) -0.004(3) 0.030(5)
C160 0.072(5) 0.118(7) 0.080(5) 0.013(4) -0.011(3) 0.001(4)
C161 0.060(4) 0.098(5) 0.065(4) 0.012(3) -0.009(3) -0.014(3)
C162 0.058(3) 0.070(4) 0.052(3) 0.003(2) 0.008(2) 0.008(3)

loop_
_atom_type_symbol
_atom_type_description
_atom_type_scat_dispersion_real
_atom_type_scat_dispersion_imag
_atom_type_scat_source
C C 0.0033 0.0016 'International Tables Vol C Tables 4.2.6.8 and 6.1.1.4'
H H 0.0000 0.0000 'International Tables Vol C Tables 4.2.6.8 and 6.1.1.4'
Cl Cl 0.1484 0.1585 'International Tables Vol C Tables 4.2.6.8 and 6.1.1.4'
Mn Mn 0.3368 0.7283 'International Tables Vol C Tables 4.2.6.8 and 6.1.1.4'
N N 0.0061 0.0033 'International Tables Vol C Tables 4.2.6.8 and 6.1.1.4'
O O 0.0106 0.0060 'International Tables Vol C Tables 4.2.6.8 and 6.1.1.4'

loop_
_geom_angle_atom_site_label_1
_geom_angle_atom_site_label_2
_geom_angle_atom_site_label_3
_geom_angle
N2 Mn1 N37 160.47(19)
N2 Mn1 N36 126.51(19)
N37 Mn1 N36 72.87(18)
N2 Mn1 O1 72.98(16)
N37 Mn1 O1 111.68(15)
N36 Mn1 O1 93.07(15)
N2 Mn1 O11 90.60(17)
N37 Mn1 O11 70.84(16)
N36 Mn1 O11 141.77(16)
O1 Mn1 O11 89.39(14)
N2 Mn1 N1 71.10(18)
N37 Mn1 N1 104.88(16)
N36 Mn1 N1 101.74(17)
O1 Mn1 N1 143.18(16)
O11 Mn1 N1 98.75(16)
O9 Mn2 N4 97.29(15)
O9 Mn2 N30 69.00(14)
N4 Mn2 N30 166.23(16)
O9 Mn2 N29 140.31(16)
N4 Mn2 N29 122.34(17)
N30 Mn2 N29 71.41(16)
O9 Mn2 O1 92.29(14)
N4 Mn2 O1 71.58(15)
N30 Mn2 O1 106.67(14)
N29 Mn2 O1 101.65(14)
O9 Mn2 O2 99.63(13)
N4 Mn2 O2 71.42(14)
N30 Mn2 O2 111.07(13)
N29 Mn2 O2 91.72(14)
O1 Mn2 O2 142.23(13)
N6 Mn3 N23 159.21(17)
N6 Mn3 O7 88.28(17)
N23 Mn3 O7 71.42(15)
N6 Mn3 O2 72.61(15)
N23 Mn3 O2 109.01(13)
O7 Mn3 O2 85.19(13)
N6 Mn3 N22 127.70(17)
N23 Mn3 N22 73.03(16)
O7 Mn3 N22 143.37(16)
O2 Mn3 N22 98.30(14)
N6 Mn3 N7 71.70(17)
N23 Mn3 N7 103.89(15)
O7 Mn3 N7 92.53(15)
O2 Mn3 N7 144.29(15)
N22 Mn3 N7 104.29(15)
N9 Mn4 N39 174.52(15)
N9 Mn4 N38 108.35(17)
N39 Mn4 N38 72.07(16)
N9 Mn4 N40 108.21(16)
N39 Mn4 N40 72.06(16)
N38 Mn4 N40 143.06(17)
N9 Mn4 O3 72.27(13)
N39 Mn4 O3 113.20(13)
N38 Mn4 O3 90.61(14)
N40 Mn4 O3 95.49(13)
N9 Mn4 N8 70.73(16)
N39 Mn4 N8 103.79(15)
N38 Mn4 N8 99.48(15)
N40 Mn4 N8 97.26(15)
O3 Mn4 N8 142.97(14)
N11 Mn5 N32 168.96(16)
N11 Mn5 O4 71.81(12)
N32 Mn5 O4 110.81(12)
N11 Mn5 O3 71.65(12)
N32 Mn5 O3 105.69(12)
O4 Mn5 O3 143.31(12)
N11 Mn5 N33 119.06(16)
N32 Mn5 N33 71.43(14)
O4 Mn5 N33 101.69(12)
O3 Mn5 N33 93.10(12)
N11 Mn5 N31 98.88(16)
N32 Mn5 N31 70.56(14)
O4 Mn5 N31 91.66(13)
O3 Mn5 N31 97.01(12)
N33 Mn5 N31 141.99(15)
N13 Mn6 N25 172.62(16)
N13 Mn6 N26 115.47(16)
N25 Mn6 N26 71.91(16)
N13 Mn6 N24 100.21(16)
N25 Mn6 N24 72.54(15)
N26 Mn6 N24 143.38(16)
N13 Mn6 O4 71.77(13)
N25 Mn6 O4 109.47(13)
N26 Mn6 O4 89.98(13)
N24 Mn6 O4 93.69(13)
N13 Mn6 N14 71.15(14)
N25 Mn6 N14 108.11(14)
N26 Mn6 N14 100.30(14)
N24 Mn6 N14 98.73(14)
O4 Mn6 N14 142.39(14)
N16 Mn7 N41 166.08(18)
N16 Mn7 O5 73.13(16)
N41 Mn7 O5 106.14(14)
N16 Mn7 O12 94.71(16)
N41 Mn7 O12 71.40(15)
O5 Mn7 O12 86.75(14)
N16 Mn7 N42 120.80(17)
N41 Mn7 N42 73.09(16)
O5 Mn7 N42 95.92(14)
O12 Mn7 N42 143.67(15)
N16 Mn7 N15 71.78(17)
N41 Mn7 N15 108.19(16)
O5 Mn7 N15 144.89(15)
O12 Mn7 N15 97.21(14)
N42 Mn7 N15 100.84(15)
O10 Mn8 N18 101.83(15)
O10 Mn8 N35 140.49(14)
N18 Mn8 N35 117.48(15)
O10 Mn8 N34 69.12(14)
N18 Mn8 N34 170.57(16)
N35 Mn8 N34 71.77(15)
O10 Mn8 O6 94.67(14)
N18 Mn8 O6 71.98(15)
N35 Mn8 O6 100.82(13)
N34 Mn8 O6 105.40(13)
O10 Mn8 O5 97.50(14)
N18 Mn8 O5 71.23(15)
N35 Mn8 O5 91.68(14)
N34 Mn8 O5 111.71(13)
O6 Mn8 O5 142.88(13)
N20 Mn9 N27 164.53(18)
N20 Mn9 O8 95.18(17)
N27 Mn9 O8 70.93(15)
N20 Mn9 O6 72.16(16)
N27 Mn9 O6 113.32(13)
O8 Mn9 O6 89.55(14)
N20 Mn9 N28 122.51(18)
N27 Mn9 N28 72.52(16)
O8 Mn9 N28 140.92(14)
O6 Mn9 N28 92.44(14)
N20 Mn9 N21 70.94(18)
N27 Mn9 N21 103.55(16)
O8 Mn9 N21 98.15(15)
O6 Mn9 N21 142.81(15)
N28 Mn9 N21 103.39(16)
O15 Cl1 O16 109.7(3)
O15 Cl1 O13 110.9(3)
O16 Cl1 O13 107.9(3)
O15 Cl1 O14 109.2(3)
O16 Cl1 O14 108.9(4)
O13 Cl1 O14 110.2(3)
O18 Cl2 O19 107.8(4)
O18 Cl2 O17 110.3(5)
O19 Cl2 O17 110.8(4)
O18 Cl2 O20 111.3(5)
O19 Cl2 O20 108.0(4)
O17 Cl2 O20 108.7(4)
O23 Cl3 O22 117.9(6)
O23 Cl3 O21 113.3(6)
O22 Cl3 O21 113.3(4)
O23 Cl3 O24 105.7(9)
O22 Cl3 O24 100.4(7)
O21 Cl3 O24 104.0(4)
O27 Cl4 O28 115.3(5)
O27 Cl4 O25 108.6(4)
O28 Cl4 O25 109.2(4)
O27 Cl4 O26 106.9(4)
O28 Cl4 O26 106.6(4)
O25 Cl4 O26 110.2(4)
O30 Cl5 O31 112.2(4)
O30 Cl5 O29 113.8(4)
O31 Cl5 O29 116.4(3)
O30 Cl5 O32 103.6(5)
O31 Cl5 O32 107.6(4)
O29 Cl5 O32 101.5(4)
O34 Cl6 O35 108.1(5)
O34 Cl6 O33 109.2(5)
O35 Cl6 O33 108.2(7)
O34 Cl6 O36 109.5(6)
O35 Cl6 O36 110.0(6)
O33 Cl6 O36 111.8(4)
C11 O1 Mn1 109.6(3)
C11 O1 Mn2 115.3(3)
Mn1 O1 Mn2 134.37(18)
C17 O2 Mn3 110.0(3)
C17 O2 Mn2 115.1(3)
Mn3 O2 Mn2 132.49(16)
C38 O3 Mn4 110.2(3)
C38 O3 Mn5 116.3(3)
Mn4 O3 Mn5 133.30(15)
C44 O4 Mn6 110.0(3)
C44 O4 Mn5 117.1(3)
Mn6 O4 Mn5 132.33(15)
C65 O5 Mn7 109.7(3)
C65 O5 Mn8 116.5(3)
Mn7 O5 Mn8 133.11(16)
C71 O6 Mn9 110.2(3)
C71 O6 Mn8 116.0(3)
Mn9 O6 Mn8 133.56(15)
C92 O7 Mn3 114.0(3)
C98 O8 Mn9 114.2(3)
C119 O9 Mn2 117.6(3)
C125 O10 Mn8 118.1(3)
C146 O11 Mn1 113.2(3)
C152 O12 Mn7 113.2(3)
C9 N1 C1 117.9(5)
C9 N1 Mn1 110.2(4)
C1 N1 Mn1 131.9(4)
C10 N2 N3 118.7(5)
C10 N2 Mn1 122.9(5)
N3 N2 Mn1 118.2(3)
C11 N3 N2 110.2(5)
C12 N4 C16 117.3(5)
C12 N4 Mn2 121.2(4)
C16 N4 Mn2 120.8(4)
C17 N5 N6 110.3(4)
C18 N6 N5 117.6(5)
C18 N6 Mn3 121.2(4)
N5 N6 Mn3 119.2(3)
C19 N7 C27 117.8(5)
C19 N7 Mn3 109.7(3)
C27 N7 Mn3 132.0(4)
C36 N8 C28 117.9(4)
C36 N8 Mn4 111.5(3)
C28 N8 Mn4 130.5(4)
C37 N9 N10 116.7(4)
C37 N9 Mn4 123.2(4)
N10 N9 Mn4 120.0(3)
C38 N10 N9 109.3(4)
C43 N11 C39 118.6(4)
C43 N11 Mn5 119.2(3)
C39 N11 Mn5 119.9(3)
C44 N12 N13 108.7(4)
C45 N13 N12 116.3(4)
C45 N13 Mn6 123.4(3)
N12 N13 Mn6 120.0(3)
C46 N14 C54 117.7(4)
C46 N14 Mn6 112.4(3)
C54 N14 Mn6 129.8(3)
C63 N15 C55 117.0(5)
C63 N15 Mn7 111.5(4)
C55 N15 Mn7 131.2(4)
C64 N16 N17 119.0(5)
C64 N16 Mn7 121.2(4)
N17 N16 Mn7 119.3(3)
C65 N17 N16 109.4(5)
C70 N18 C66 118.5(5)
C70 N18 Mn8 119.6(4)
C66 N18 Mn8 121.7(3)
C71 N19 N20 110.5(4)
C72 N20 N19 119.0(5)
C72 N20 Mn9 121.9(5)
N19 N20 Mn9 119.0(3)
C73 N21 C81 116.4(5)
C73 N21 Mn9 110.9(4)
C81 N21 Mn9 132.3(4)
C90 N22 C82 117.2(5)
C90 N22 Mn3 114.7(3)
C82 N22 Mn3 127.9(4)
C91 N23 N24 122.8(4)
C91 N23 Mn3 117.8(3)
N24 N23 Mn3 119.3(3)
C92 N24 N23 108.7(4)
C92 N24 Mn6 116.2(3)
N23 N24 Mn6 133.9(3)
C97 N25 C93 120.1(4)
C97 N25 Mn6 119.9(3)
C93 N25 Mn6 120.0(3)
C98 N26 N27 108.8(4)
C98 N26 Mn6 119.1(3)
N27 N26 Mn6 131.7(3)
C99 N27 N26 120.0(4)
C99 N27 Mn9 120.4(4)
N26 N27 Mn9 119.6(3)
C100 N28 C108 118.7(5)
C100 N28 Mn9 114.6(4)
C108 N28 Mn9 126.6(4)
C117 N29 C109 118.1(5)
C117 N29 Mn2 116.6(3)
C109 N29 Mn2 125.1(4)
C118 N30 N31 121.8(4)
C118 N30 Mn2 118.6(3)
N31 N30 Mn2 119.5(3)
C119 N31 N30 106.2(4)
C119 N31 Mn5 114.2(3)
N30 N31 Mn5 139.3(3)
C124 N32 C120 117.5(4)
C124 N32 Mn5 120.4(3)
C120 N32 Mn5 122.0(3)
C125 N33 N34 107.2(4)
C125 N33 Mn5 115.0(3)
N34 N33 Mn5 137.6(3)
C126 N34 N33 122.1(4)
C126 N34 Mn8 118.9(3)
N33 N34 Mn8 119.0(3)
C127 N35 C135 119.5(4)
C127 N35 Mn8 115.3(3)
C135 N35 Mn8 124.9(3)
C144 N36 C136 118.6(6)
C144 N36 Mn1 114.6(4)
C136 N36 Mn1 126.6(5)
C145 N37 N38 120.4(4)
C145 N37 Mn1 119.9(3)
N38 N37 Mn1 119.6(3)
C146 N38 N37 108.8(4)
C146 N38 Mn4 119.6(3)
N37 N38 Mn4 131.5(3)
C151 N39 C147 120.1(5)
C151 N39 Mn4 120.0(3)
C147 N39 Mn4 119.9(3)
C152 N40 N41 110.3(4)
C152 N40 Mn4 117.7(3)
N41 N40 Mn4 130.1(3)
C153 N41 N40 121.5(4)
C153 N41 Mn7 119.7(4)
N40 N41 Mn7 118.9(3)
C154 N42 C162 119.0(5)
C154 N42 Mn7 113.7(3)
C162 N42 Mn7 126.7(4)
N1 C1 C2 120.0(5)
N1 C1 C6 121.6(6)
C2 C1 C6 118.4(6)
C3 C2 C1 121.5(6)
C2 C3 C4 119.5(6)
C5 C4 C3 120.3(6)
C4 C5 C6 121.3(6)
C1 C6 C5 118.8(6)
C1 C6 C7 118.3(6)
C5 C6 C7 122.9(6)
C8 C7 C6 119.1(6)
C7 C8 C9 119.1(7)
N1 C9 C8 124.0(6)
N1 C9 C10 117.3(5)
C8 C9 C10 118.7(6)
N2 C10 C9 118.2(6)
O1 C11 N3 127.9(5)
O1 C11 C12 118.2(5)
N3 C11 C12 113.8(5)
N4 C12 C13 124.0(5)
N4 C12 C11 112.5(5)
C13 C12 C11 123.5(5)
C12 C13 C14 117.4(6)
C15 C14 C13 120.2(6)
C14 C15 C16 118.0(6)
N4 C16 C15 123.0(5)
N4 C16 C17 114.3(5)
C15 C16 C17 122.7(5)
O2 C17 N5 127.3(5)
O2 C17 C16 117.7(5)
N5 C17 C16 114.9(5)
N6 C18 C19 117.9(5)
N7 C19 C20 123.1(5)
N7 C19 C18 118.2(5)
C20 C19 C18 118.8(6)
C21 C20 C19 119.0(6)
C20 C21 C22 120.1(6)
C21 C22 C27 119.2(5)
C21 C22 C23 123.5(6)
C27 C22 C23 117.2(6)
C24 C23 C22 121.2(6)
C23 C24 C25 120.6(6)
C26 C25 C24 120.6(6)
C25 C26 C27 120.0(6)
N7 C27 C26 118.9(5)
N7 C27 C22 120.8(5)
C26 C27 C22 120.3(5)
C29 C28 N8 120.2(5)
C29 C28 C33 119.8(5)
N8 C28 C33 120.0(6)
C28 C29 C30 121.8(6)
C29 C30 C31 118.5(7)
C32 C31 C30 121.4(6)
C31 C32 C33 120.7(6)
C34 C33 C28 118.9(5)
C34 C33 C32 123.4(6)
C28 C33 C32 117.7(6)
C35 C34 C33 119.3(5)
C34 C35 C36 119.8(6)
N8 C36 C35 124.0(5)
N8 C36 C37 116.8(4)
C35 C36 C37 119.1(5)
N9 C37 C36 117.7(5)
O3 C38 N10 127.6(4)
O3 C38 C39 117.4(4)
N10 C38 C39 114.6(4)
N11 C39 C40 123.0(5)
N11 C39 C38 112.1(4)
C40 C39 C38 124.9(5)
C39 C40 C41 118.4(5)
C42 C41 C40 119.3(5)
C41 C42 C43 118.4(5)
N11 C43 C42 122.2(5)
N11 C43 C44 113.1(5)
C42 C43 C44 124.7(5)
O4 C44 N12 128.5(4)
O4 C44 C43 116.7(4)
N12 C44 C43 114.7(5)
N13 C45 C46 115.9(5)
N14 C46 C47 124.0(5)
N14 C46 C45 116.9(4)
C47 C46 C45 119.1(5)
C48 C47 C46 118.5(5)
C47 C48 C49 119.5(5)
C48 C49 C50 121.9(5)
C48 C49 C54 118.9(5)
C50 C49 C54 119.2(5)
C51 C50 C49 119.8(5)
C50 C51 C52 121.8(5)
C53 C52 C51 119.2(6)
C52 C53 C54 121.3(5)
N14 C54 C53 119.9(5)
N14 C54 C49 121.3(5)
C53 C54 C49 118.7(5)
C56 C55 N15 119.4(5)
C56 C55 C60 119.5(6)
N15 C55 C60 121.0(5)
C57 C56 C55 119.3(6)
C56 C57 C58 121.7(7)
C59 C58 C57 119.8(6)
C58 C59 C60 120.2(6)
C59 C60 C61 121.5(6)
C59 C60 C55 119.4(6)
C61 C60 C55 119.1(6)
C62 C61 C60 119.5(6)
C61 C62 C63 118.8(6)
N15 C63 C62 124.4(6)
N15 C63 C64 116.1(5)
C62 C63 C64 119.5(5)
N16 C64 C63 119.2(5)
O5 C65 N17 128.0(5)
O5 C65 C66 117.2(5)
N17 C65 C66 114.8(5)
N18 C66 C67 123.4(5)
N18 C66 C65 113.2(5)
C67 C66 C65 123.4(6)
C66 C67 C68 117.8(6)
C69 C68 C67 119.7(6)
C68 C69 C70 119.0(6)
N18 C70 C69 121.6(5)
N18 C70 C71 114.1(5)
C69 C70 C71 124.3(5)
O6 C71 N19 127.7(5)
O6 C71 C70 117.6(5)
N19 C71 C70 114.7(5)
N20 C72 C73 120.4(6)
N21 C73 C74 124.2(6)
N21 C73 C72 115.5(5)
C74 C73 C72 120.2(6)
C75 C74 C73 118.8(7)
C74 C75 C76 120.1(6)
C75 C76 C77 121.7(6)
C75 C76 C81 117.4(7)
C77 C76 C81 120.9(7)
C78 C77 C76 119.5(6)
C77 C78 C79 119.5(6)
C80 C79 C78 122.4(6)
C79 C80 C81 119.8(6)
N21 C81 C80 119.0(5)
N21 C81 C76 123.0(6)
C80 C81 C76 118.0(6)
N22 C82 C87 121.9(5)
N22 C82 C83 118.2(5)
C87 C82 C83 119.9(5)
C84 C83 C82 120.2(6)
C83 C84 C85 119.5(6)
C86 C85 C84 121.1(6)
C85 C86 C87 121.1(6)
C88 C87 C82 117.9(5)
C88 C87 C86 124.0(6)
C82 C87 C86 118.1(6)
C89 C88 C87 119.8(5)
C88 C89 C90 119.6(5)
N22 C90 C89 123.5(5)
N22 C90 C91 115.5(5)
C89 C90 C91 120.9(5)
N23 C91 C90 118.5(5)
O7 C92 N24 126.4(5)
O7 C92 C93 118.5(5)
N24 C92 C93 115.1(5)
N25 C93 C94 122.0(5)
N25 C93 C92 114.5(5)
C94 C93 C92 123.5(5)
C95 C94 C93 117.9(5)
C96 C95 C94 120.3(5)
C95 C96 C97 118.4(5)
N25 C97 C96 121.2(5)
N25 C97 C98 115.6(4)
C96 C97 C98 123.1(5)
O8 C98 N26 125.4(5)
O8 C98 C97 122.0(5)
N26 C98 C97 112.6(4)
N27 C99 C100 115.7(5)
N28 C100 C101 124.2(5)
N28 C100 C99 116.4(5)
C101 C100 C99 119.3(5)
C102 C101 C100 116.7(5)
C101 C102 C103 121.4(6)
C102 C103 C108 118.4(5)
C102 C103 C104 123.4(6)
C108 C103 C104 118.2(5)
C105 C104 C103 120.2(6)
C104 C105 C106 121.1(6)
C107 C106 C105 120.9(6)
C106 C107 C108 119.9(6)
N28 C108 C107 119.7(5)
N28 C108 C103 120.7(5)
C107 C108 C103 119.6(5)
N29 C109 C110 118.3(5)
N29 C109 C114 121.6(6)
C110 C109 C114 120.2(5)
C111 C110 C109 119.2(6)
C110 C111 C112 120.7(7)
C113 C112 C111 121.3(6)
C112 C113 C114 120.0(6)
C115 C114 C109 117.9(5)
C115 C114 C113 123.5(6)
C109 C114 C113 118.5(6)
C116 C115 C114 119.9(6)
C115 C116 C117 118.7(6)
N29 C117 C116 123.8(5)
N29 C117 C118 116.5(5)
C116 C117 C118 119.7(5)
N30 C118 C117 116.6(5)
O9 C119 N31 127.1(5)
O9 C119 C120 116.5(4)
N31 C119 C120 116.4(4)
N32 C120 C121 122.6(4)
N32 C120 C119 116.6(4)
C121 C120 C119 120.8(4)
C120 C121 C122 119.1(5)
C121 C122 C123 118.9(5)
C124 C123 C122 118.8(5)
N32 C124 C123 123.0(4)
N32 C124 C125 116.7(4)
C123 C124 C125 120.2(4)
O10 C125 N33 126.1(4)
O10 C125 C124 117.7(4)
N33 C125 C124 116.2(4)
N34 C126 C127 116.0(4)
N35 C127 C128 121.9(5)
N35 C127 C126 117.9(4)
C128 C127 C126 120.2(5)
C129 C128 C127 120.4(5)
C128 C129 C130 119.1(5)
C129 C130 C131 122.9(5)
C129 C130 C135 118.3(5)
C131 C130 C135 118.7(5)
C132 C131 C130 120.0(6)
C131 C132 C133 121.2(6)
C134 C133 C132 120.3(6)
C133 C134 C135 120.9(6)
N35 C135 C134 120.5(5)
N35 C135 C130 120.8(5)
C134 C135 C130 118.7(5)
N36 C136 C141 122.1(7)
N36 C136 C137 119.1(7)
C141 C136 C137 118.8(6)
C138 C137 C136 119.4(9)
C137 C138 C139 121.4(10)
C140 C139 C138 121.4(8)
C139 C140 C141 119.4(10)
C142 C141 C136 117.1(6)
C142 C141 C140 123.2(9)
C136 C141 C140 119.6(9)
C141 C142 C143 121.5(7)
C142 C143 C144 117.4(7)
N36 C144 C143 123.2(5)
N36 C144 C145 117.4(5)
C143 C144 C145 119.3(6)
N37 C145 C144 114.6(5)
O11 C146 N38 126.5(5)
O11 C146 C147 120.0(5)
N38 C146 C147 113.4(5)
N39 C147 C148 121.6(5)
N39 C147 C146 114.4(5)
C148 C147 C146 123.9(5)
C147 C148 C149 117.9(5)
C150 C149 C148 120.1(6)
C149 C150 C151 118.7(5)
N39 C151 C150 121.7(5)
N39 C151 C152 113.7(5)
C150 C151 C152 124.6(5)
O12 C152 N40 126.1(5)
O12 C152 C151 119.9(5)
N40 C152 C151 114.0(4)
N41 C153 C154 116.6(5)
N42 C154 C155 122.7(5)
N42 C154 C153 116.2(5)
C155 C154 C153 121.0(5)
C156 C155 C154 118.4(6)
C155 C156 C157 120.6(6)
C156 C157 C162 118.5(5)
C156 C157 C158 122.6(6)
C162 C157 C158 118.9(6)
C159 C158 C157 118.7(7)
C158 C159 C160 122.4(7)
C161 C160 C159 120.4(7)
C160 C161 C162 119.2(7)
N42 C162 C157 120.6(5)
N42 C162 C161 118.9(5)
C157 C162 C161 120.5(5)

loop_
_geom_bond_atom_site_label_1
_geom_bond_atom_site_label_2
_geom_bond_distance
Mn1 N2 2.135(5)
Mn1 N37 2.167(4)
Mn1 N36 2.228(5)
Mn1 O1 2.228(3)
Mn1 O11 2.231(4)
Mn1 N1 2.441(4)
Mn2 O9 2.147(4)
Mn2 N4 2.162(4)
Mn2 N30 2.259(4)
Mn2 N29 2.262(4)
Mn2 O1 2.304(3)
Mn2 O2 2.327(3)
Mn3 N6 2.136(4)
Mn3 N23 2.178(4)
Mn3 O7 2.187(4)
Mn3 O2 2.242(4)
Mn3 N22 2.248(4)
Mn3 N7 2.417(4)
Mn4 N9 2.124(4)
Mn4 N39 2.185(4)
Mn4 N38 2.200(4)
Mn4 N40 2.208(4)
Mn4 O3 2.244(3)
Mn4 N8 2.435(4)
Mn5 N11 2.176(4)
Mn5 N32 2.200(4)
Mn5 O4 2.266(3)
Mn5 O3 2.272(3)
Mn5 N33 2.373(4)
Mn5 N31 2.441(4)
Mn6 N13 2.134(4)
Mn6 N25 2.184(4)
Mn6 N26 2.200(4)
Mn6 N24 2.253(4)
Mn6 O4 2.262(3)
Mn6 N14 2.378(4)
Mn7 N16 2.126(5)
Mn7 N41 2.165(4)
Mn7 O5 2.221(4)
Mn7 O12 2.227(4)
Mn7 N42 2.259(5)
Mn7 N15 2.397(5)
Mn8 O10 2.156(3)
Mn8 N18 2.184(4)
Mn8 N35 2.254(4)
Mn8 N34 2.257(4)
Mn8 O6 2.283(3)
Mn8 O5 2.321(4)
Mn9 N20 2.142(5)
Mn9 N27 2.161(4)
Mn9 O8 2.224(4)
Mn9 O6 2.240(4)
Mn9 N28 2.258(5)
Mn9 N21 2.449(4)
Cl1 O15 1.419(4)
Cl1 O16 1.419(5)
Cl1 O13 1.435(5)
Cl1 O14 1.440(5)
Cl2 O18 1.394(8)
Cl2 O19 1.401(5)
Cl2 O17 1.417(6)
Cl2 O20 1.424(6)
Cl3 O23 1.274(7)
Cl3 O22 1.351(7)
Cl3 O21 1.414(5)
Cl3 O24 1.449(11)
Cl4 O27 1.368(5)
Cl4 O28 1.381(5)
Cl4 O25 1.409(5)
Cl4 O26 1.436(6)
Cl5 O30 1.379(5)
Cl5 O31 1.387(5)
Cl5 O29 1.420(5)
Cl5 O32 1.454(6)
Cl6 O34 1.398(8)
Cl6 O35 1.404(6)
Cl6 O33 1.415(9)
Cl6 O36 1.424(7)
O1 C11 1.283(7)
O2 C17 1.287(6)
O3 C38 1.291(6)
O4 C44 1.282(6)
O5 C65 1.299(7)
O6 C71 1.289(6)
O7 C92 1.266(6)
O8 C98 1.242(6)
O9 C119 1.261(6)
O10 C125 1.259(5)
O11 C146 1.252(6)
O12 C152 1.248(6)
N1 C9 1.334(8)
N1 C1 1.371(7)
N2 C10 1.266(7)
N2 N3 1.379(6)
N3 C11 1.316(7)
N4 C12 1.331(7)
N4 C16 1.338(6)
N5 C17 1.321(6)
N5 N6 1.373(6)
N6 C18 1.280(6)
N7 C19 1.330(7)
N7 C27 1.376(7)
N8 C36 1.324(7)
N8 C28 1.378(7)
N9 C37 1.289(6)
N9 N10 1.391(6)
N10 C38 1.313(6)
N11 C43 1.341(6)
N11 C39 1.348(6)
N12 C44 1.310(6)
N12 N13 1.401(5)
N13 C45 1.289(6)
N14 C46 1.332(6)
N14 C54 1.367(6)
N15 C63 1.328(7)
N15 C55 1.398(7)
N16 C64 1.276(7)
N16 N17 1.383(6)
N17 C65 1.315(7)
N18 C70 1.330(6)
N18 C66 1.345(7)
N19 C71 1.297(6)
N19 N20 1.374(7)
N20 C72 1.261(7)
N21 C73 1.337(7)
N21 C81 1.362(7)
N22 C90 1.326(6)
N22 C82 1.370(7)
N23 C91 1.272(6)
N23 N24 1.374(6)
N24 C92 1.339(7)
N25 C97 1.322(6)
N25 C93 1.331(6)
N26 C98 1.362(6)
N26 N27 1.378(5)
N27 C99 1.274(6)
N28 C100 1.329(6)
N28 C108 1.360(7)
N29 C117 1.319(7)
N29 C109 1.370(7)
N30 C118 1.270(6)
N30 N31 1.382(5)
N31 C119 1.330(6)
N32 C124 1.338(6)
N32 C120 1.346(6)
N33 C125 1.332(6)
N33 N34 1.389(5)
N34 C126 1.263(6)
N35 C127 1.332(6)
N35 C135 1.359(6)
N36 C144 1.321(7)
N36 C136 1.360(7)
N37 C145 1.274(7)
N37 N38 1.377(6)
N38 C146 1.343(7)
N39 C151 1.331(6)
N39 C147 1.338(6)
N40 C152 1.338(6)
N40 N41 1.369(6)
N41 C153 1.265(6)
N42 C154 1.332(7)
N42 C162 1.363(7)
C1 C2 1.383(9)
C1 C6 1.410(8)
C2 C3 1.368(8)
C3 C4 1.409(8)
C4 C5 1.320(9)
C5 C6 1.418(9)
C6 C7 1.425(9)
C7 C8 1.361(9)
C8 C9 1.398(8)
C9 C10 1.461(9)
C11 C12 1.495(8)
C12 C13 1.371(8)
C13 C14 1.390(9)
C14 C15 1.359(8)
C15 C16 1.392(8)
C16 C17 1.473(7)
C18 C19 1.448(8)
C19 C20 1.428(8)
C20 C21 1.335(8)
C21 C22 1.385(9)
C22 C27 1.423(7)
C22 C23 1.431(8)
C23 C24 1.340(9)
C24 C25 1.407(9)
C25 C26 1.365(8)
C26 C27 1.398(8)
C28 C29 1.370(8)
C28 C33 1.425(8)
C29 C30 1.373(8)
C30 C31 1.416(9)
C31 C32 1.337(10)
C32 C33 1.426(8)
C33 C34 1.413(9)
C34 C35 1.324(8)
C35 C36 1.399(7)
C36 C37 1.454(7)
C38 C39 1.474(7)
C39 C40 1.379(7)
C40 C41 1.398(8)
C41 C42 1.388(7)
C42 C43 1.404(7)
C43 C44 1.487(7)
C45 C46 1.468(7)
C46 C47 1.418(7)
C47 C48 1.357(7)
C48 C49 1.404(8)
C49 C50 1.420(7)
C49 C54 1.422(7)
C50 C51 1.344(8)
C51 C52 1.405(8)
C52 C53 1.374(7)
C53 C54 1.392(8)
C55 C56 1.381(8)
C55 C60 1.411(7)
C56 C57 1.363(8)
C57 C58 1.389(9)
C58 C59 1.350(9)
C59 C60 1.395(8)
C60 C61 1.403(9)
C61 C62 1.359(8)
C62 C63 1.408(7)
C63 C64 1.453(8)
C65 C66 1.499(8)
C66 C67 1.363(8)
C67 C68 1.390(9)
C68 C69 1.364(9)
C69 C70 1.393(8)
C70 C71 1.483(8)
C72 C73 1.458(9)
C73 C74 1.403(8)
C74 C75 1.353(10)
C75 C76 1.400(10)
C76 C77 1.414(10)
C76 C81 1.419(8)
C77 C78 1.377(10)
C78 C79 1.395(8)
C79 C80 1.370(8)
C80 C81 1.413(8)
C82 C87 1.405(8)
C82 C83 1.424(8)
C83 C84 1.365(8)
C84 C85 1.418(9)
C85 C86 1.343(9)
C86 C87 1.422(8)
C87 C88 1.392(8)
C88 C89 1.345(8)
C89 C90 1.384(7)
C90 C91 1.453(7)
C92 C93 1.497(7)
C93 C94 1.381(7)
C94 C95 1.373(8)
C95 C96 1.373(8)
C96 C97 1.390(7)
C97 C98 1.473(7)
C99 C100 1.470(7)
C100 C101 1.409(7)
C101 C102 1.362(8)
C102 C103 1.393(8)
C103 C108 1.413(8)
C103 C104 1.430(8)
C104 C105 1.345(8)
C105 C106 1.388(9)
C106 C107 1.363(8)
C107 C108 1.404(7)
C109 C110 1.411(8)
C109 C114 1.416(8)
C110 C111 1.378(8)
C111 C112 1.388(9)
C112 C113 1.362(9)
C113 C114 1.418(8)
C114 C115 1.400(9)
C115 C116 1.362(8)
C116 C117 1.401(7)
C117 C118 1.478(7)
C119 C120 1.493(7)
C120 C121 1.373(7)
C121 C122 1.373(7)
C122 C123 1.380(7)
C123 C124 1.371(7)
C124 C125 1.483(7)
C126 C127 1.467(7)
C127 C128 1.406(7)
C128 C129 1.348(7)
C129 C130 1.412(8)
C130 C131 1.414(8)
C130 C135 1.424(7)
C131 C132 1.344(8)
C132 C133 1.396(8)
C133 C134 1.349(8)
C134 C135 1.398(7)
C136 C141 1.414(10)
C136 C137 1.421(10)
C137 C138 1.351(10)
C138 C139 1.420(15)
C139 C140 1.319(14)
C140 C141 1.440(10)
C141 C142 1.373(11)
C142 C143 1.380(9)
C143 C144 1.404(8)
C144 C145 1.469(8)
C146 C147 1.490(7)
C147 C148 1.384(7)
C148 C149 1.391(8)
C149 C150 1.370(8)
C150 C151 1.380(7)
C151 C152 1.493(7)
C153 C154 1.477(7)
C154 C155 1.390(8)
C155 C156 1.354(8)
C156 C157 1.389(9)
C157 C162 1.398(8)
C157 C158 1.435(8)
C158 C159 1.339(10)
C159 C160 1.399(11)
C160 C161 1.360(9)
C161 C162 1.405(8)

loop_
_platon_squeeze_void_nr
_platon_squeeze_void_average_x
_platon_squeeze_void_average_y
_platon_squeeze_void_average_z
_platon_squeeze_void_volume
_platon_squeeze_void_count_electrons
1 0.500 0.000 0.000 100.1 19.0
2 0.500 0.000 0.500 1501.5 179.4
3 1.000 0.500 1.000 1502.0 179.1
4 1.000 0.500 0.500 100.2 19.2
